data_4342648
loop_
_publ_author_name
'Chen, Sihuai'
'Mereacre, Valeriu'
'Prodius, Denis'
'Kostakis, George E.'
'Powell, Annie K.'

_publ_section_title
;
 Developing a &quot;Highway Code&quot; To Steer the Structural and
 Electronic Properties of Fe(III)/Dy(III) Coordination Clusters.
;
_journal_issue 7
_journal_name_full 'Inorganic chemistry'
_journal_page_first 3218
_journal_page_last 3227
_journal_paper_doi 10.1021/ic502809y
_journal_volume 54
_journal_year 2015
_chemical_formula_moiety 'C128 H156 Dy4 Fe4 N4 O36, C2 H3 N'
_chemical_formula_sum 'C130 H159 Dy4 Fe4 N5 O36'
_chemical_formula_weight 3241.01
_chemical_name_systematic
;
 ?
;
_space_group_crystal_system triclinic
_space_group_IT_number 2
_space_group_name_Hall '-P 1'
_space_group_name_H-M_alt 'P -1'
_symmetry_space_group_name_Hall '-P 1'
_symmetry_space_group_name_H-M 'P -1'
_atom_sites_solution_hydrogens mixed
_audit_creation_date 2015-01-09
_audit_creation_method
;
Olex2 1.2
(compiled 2015.01.06 svn.r3119 for OlexSys, GUI svn.r4979)
;
_cell_angle_alpha 89.624(6)
_cell_angle_beta 87.037(6)
_cell_angle_gamma 73.680(6)
_cell_formula_units_Z 2
_cell_length_a 14.0948(11)
_cell_length_b 16.8520(13)
_cell_length_c 29.6754(19)
_cell_measurement_temperature 180
_cell_volume 6755.4(9)
_computing_molecular_graphics 'Olex2 (Dolomanov et al., 2009)'
_computing_publication_material 'Olex2 (Dolomanov et al., 2009)'
_computing_structure_refinement 'ShelXL (Sheldrick, 2008)'
_diffrn_ambient_temperature 180
_diffrn_measured_fraction_theta_full 0.993
_diffrn_measured_fraction_theta_max 0.982
_diffrn_radiation_type MoK\a
_diffrn_radiation_wavelength 0.71073
_diffrn_reflns_av_R_equivalents 0.0659
_diffrn_reflns_av_unetI/netI 0.0859
_diffrn_reflns_Laue_measured_fraction_full 0.993
_diffrn_reflns_Laue_measured_fraction_max 0.982
_diffrn_reflns_limit_h_max 16
_diffrn_reflns_limit_h_min -16
_diffrn_reflns_limit_k_max 20
_diffrn_reflns_limit_k_min -19
_diffrn_reflns_limit_l_max 33
_diffrn_reflns_limit_l_min -35
_diffrn_reflns_number 40487
_diffrn_reflns_point_group_measured_fraction_full 0.993
_diffrn_reflns_point_group_measured_fraction_max 0.982
_diffrn_reflns_theta_full 25.000
_diffrn_reflns_theta_max 25.359
_diffrn_reflns_theta_min 1.374
_exptl_absorpt_coefficient_mu 2.677
_exptl_absorpt_correction_T_max 0.6165
_exptl_absorpt_correction_T_min 0.5006
_exptl_absorpt_correction_type multi-scan
_exptl_absorpt_process_details 'XPREP in SHELXTL 6.14 (BrukerAXS Inc., 2003)'
_exptl_crystal_colour orange
_exptl_crystal_colour_primary orange
_exptl_crystal_density_diffrn 1.593
_exptl_crystal_description block
_exptl_crystal_F_000 3260
_exptl_crystal_size_max 0.3
_exptl_crystal_size_mid 0.24
_exptl_crystal_size_min 0.2
_refine_diff_density_max 1.654
_refine_diff_density_min -1.823
_refine_diff_density_rms 0.141
_refine_ls_extinction_method none
_refine_ls_goodness_of_fit_ref 0.900
_refine_ls_hydrogen_treatment mixed
_refine_ls_matrix_type full
_refine_ls_number_parameters 1501
_refine_ls_number_reflns 24304
_refine_ls_number_restraints 8
_refine_ls_restrained_S_all 0.900
_refine_ls_R_factor_all 0.0969
_refine_ls_R_factor_gt 0.0597
_refine_ls_shift/su_max 0.012
_refine_ls_shift/su_mean 0.000
_refine_ls_structure_factor_coef Fsqd
_refine_ls_weighting_details 'w=1/[\s^2^(Fo^2^)+(0.1017P)^2^] where P=(Fo^2^+2Fc^2^)/3'
_refine_ls_weighting_scheme calc
_refine_ls_wR_factor_gt 0.1530
_refine_ls_wR_factor_ref 0.1684
_reflns_Friedel_coverage 0.000
_reflns_number_gt 14489
_reflns_number_total 24304
_reflns_threshold_expression 'I > 2\s(I)'
_cod_data_source_file ic502809y_si_001.cif
_cod_data_source_block 2
_cod_depositor_comments 'Adding full bibliography for 4342647--4342650.cif.'
_cod_database_code 4342648
_shelxl_version_number 2014-1
_shelx_space_group_comment
;
The symmetry employed for this shelxl refinement is uniquely defined
by the following loop, which should always be used as a source of
symmetry information in preference to the above space-group names.
They are only intended as comments.
;
_shelx_estimated_absorpt_t_max 0.617
_shelx_estimated_absorpt_t_min 0.501
_olex2_refinement_description
;
1. Fixed Uiso
 At 1.2 times of:
  All C(H) groups, {H13C,H13D,H13E} of C131, {H18C,H18D,H18E} of C181, {H12C,
  H12D,H12E} of C121, All C(H,H) groups, All O(H) groups
 At 1.5 times of:
  {H24A,H24B,H24C} of C24, {H32A,H32B,H32C} of C32, {H40A,H40B,H40C} of C40,
  {H48A,H48B,H48C} of C48, {H57A,H57B,H57C} of C57, {H16A,H16B,H16C} of C16,
  {H81A,H81B,H81C} of C81, {H97A,H97B,H97C} of C97, {H10C,H10D,H10E} of C105,
  {H89A,H89B,H89C} of C89, {H73A,H73B,H73C} of C73, {H65A,H65B,H65C} of C65,
  {H8A,H8B,H8C} of C8, {H12F,H12G,H12H} of C129, {H11C,H11D,H11E} of C113
2. Restrained distances
 N0AA-C130
 1.1 with sigma of 0.02
 C130-C131
 1.5 with sigma of 0.02
 C117-C121 = C177-C181
 1.51 with sigma of 0.02
 O1-H1 = O2-H2 = O3-H3 = O4-H4
 0.88 with sigma of 0.04
3. Rigid bond restraints
 C115, C116, C117, C118, C119, C120, C121
 with sigma for 1-2 distances of 0.04 and sigma for 1-3 distances of 0.08
 C175, C176, C177, C178, C179, C180, C181
 with sigma for 1-2 distances of 0.04 and sigma for 1-3 distances of 0.08
4. Uiso/Uaniso restraints and constraints
: with sigma of 0.08 and sigma for terminal atoms of 0.15
: with sigma of 0.08 and sigma for terminal atoms of 0.14
Uiso(C115) = Uiso(C175)
Uiso(C116) = Uiso(C176)
Uiso(C117) = Uiso(C177)
Uiso(C118) = Uiso(C178)
Uiso(C119) = Uiso(C179)
Uiso(C120) = Uiso(C180)
Uiso(C121) = Uiso(C181)
Uanis(C84) = Uanis(C85) = Uanis(C86) = Uanis(C87) = Uanis(C88) = Uanis(C83) =
Uanis(C89)
Uanis(C60) = Uanis(C59) = Uanis(C64) = Uanis(C63) = Uanis(C62) = Uanis(C61) =
Uanis(C65)
5. Others
 Fixed Sof: C115(0.5) C116(0.5) H116(0.5) C117(0.5) C118(0.5) H118(0.5)
 C119(0.5) H119(0.5) C120(0.5) H120(0.5) C175(0.5) C176(0.5) H176(0.5)
 C177(0.5) C178(0.5) H178(0.5) C179(0.5) H179(0.5) C180(0.5) H180(0.5)
 C121(0.5) H12C(0.5) H12D(0.5) H12E(0.5) C181(0.5) H18C(0.5) H18D(0.5) H18E(0.5)
6.a Secondary CH2 refined with riding coordinates:
 C1(H1A,H1B), C0AA(H0AA,H0AB), C3(H3A,H3B), C4(H4A,H4B), C5(H5A,H5B),
 C1AA(H1AA,H1AB), C7(H7A,H7B), C9(H9A,H9B), C10(H10A,H10B), C11(H11A,H11B),
 C12(H12A,H12B), C13(H13A,H13B), C14(H14A,H14B), C15(H15A,H15B), C17(H17A,H17B),
  C18(H18A,H18B), C19(H19A,H19B), C20(H20A,H20B), C21(H21A,H21B), C22(H22A,
 H22B), C23(H23A,H23B), C25(H25A,H25B), C26(H26A,H26B), C27(H27A,H27B),
 C28(H28A,H28B), C29(H29A,H29B), C30(H30A,H30B), C31(H31A,H31B)
6.b Me refined with riding coordinates:
 C8(H8A,H8B,H8C), C16(H16A,H16B,H16C), C24(H24A,H24B,H24C), C32(H32A,H32B,
 H32C), C40(H40A,H40B,H40C), C48(H48A,H48B,H48C), C57(H57A,H57B,H57C), C65(H65A,
 H65B,H65C), C73(H73A,H73B,H73C), C81(H81A,H81B,H81C), C97(H97A,H97B,H97C),
 C105(H10C,H10D,H10E), C113(H11C,H11D,H11E), C121(H12C,H12D,H12E), C181(H18C,
 H18D,H18E), C129(H12F,H12G,H12H)
6.c Aromatic/amide H refined with riding coordinates:
 C35(H35), C37(H37), C38(H38), C39(H39), C43(H43), C44(H44), C45(H45),
 C47(H47), C52(H52), C53(H53), C54(H54), C56(H56), C60(H60), C62(H62), C63(H63),
  C64(H64), C68(H68), C70(H70), C71(H71), C72(H72), C76(H76), C78(H78),
 C79(H79), C80(H80), C84(H84), C85(H85), C86(H86), C88(H88), C92(H92), C94(H94),
  C95(H95), C96(H96), C100(H100), C102(H102), C103(H103), C104(H104),
 C108(H108), C110(H110), C111(H111), C112(H112), C116(H116), C118(H118),
 C119(H119), C120(H120), C176(H176), C178(H178), C179(H179), C180(H180),
 C124(H124), C126(H126), C127(H127), C128(H128)
6.d Fitted hexagon refined as free rotating group:
 C115(C116,C117,C118,C119,C120), C175(C176,C177,C178,C179,C180)
6.e Idealised Me refined as rotating group:
 C89(H89A,H89B,H89C), C131(H13C,H13D,H13E)
;
_olex2_submission_special_instructions 'No special instructions were received'

loop_
_space_group_symop_operation_xyz
'x, y, z'
'-x, -y, -z'

loop_
_atom_site_label
_atom_site_type_symbol
_atom_site_fract_x
_atom_site_fract_y
_atom_site_fract_z
_atom_site_U_iso_or_equiv
_atom_site_adp_type
_atom_site_occupancy
_atom_site_site_symmetry_order
_atom_site_calc_flag
_atom_site_refinement_flags_posn
_atom_site_refinement_flags_adp
_atom_site_refinement_flags_occupancy
_atom_site_disorder_assembly
_atom_site_disorder_group
Dy1 Dy 0.34996(3) 0.45056(3) 0.25286(2) 0.05054(12) Uani 1 1 d . . . . .
Dy2 Dy 0.57180(3) 0.28898(3) 0.14893(2) 0.04958(11) Uani 1 1 d . . . . .
Dy3 Dy 0.61701(3) 0.08098(3) 0.25018(2) 0.05639(12) Uani 1 1 d . . . . .
Dy4 Dy 0.39646(3) 0.24014(3) 0.35329(2) 0.05568(12) Uani 1 1 d . . . . .
Fe1 Fe 0.45356(8) 0.49437(8) 0.15211(4) 0.0496(3) Uani 1 1 d . . . . .
Fe2 Fe 0.70330(9) 0.08731(8) 0.14029(4) 0.0540(3) Uani 1 1 d . . . . .
Fe3 Fe 0.54897(10) 0.04797(8) 0.35982(4) 0.0609(3) Uani 1 1 d . . . . .
Fe4 Fe 0.22835(8) 0.42907(8) 0.35407(4) 0.0548(3) Uani 1 1 d . . . . .
O1 O 0.4958(4) 0.4100(4) 0.19787(18) 0.0503(13) Uani 1 1 d D . . . .
H1 H 0.536(5) 0.404(6) 0.219(2) 0.060 Uiso 1 1 d DR . . . .
O2 O 0.5846(4) 0.1478(4) 0.17688(19) 0.0537(14) Uani 1 1 d D . . . .
H2 H 0.532(4) 0.137(6) 0.170(3) 0.064 Uiso 1 1 d DR . . . .
O3 O 0.5545(4) 0.1457(4) 0.32411(19) 0.0574(15) Uani 1 1 d D . . . .
H3 H 0.591(6) 0.177(5) 0.323(3) 0.069 Uiso 1 1 d DR . . . .
O4 O 0.3033(4) 0.3537(4) 0.30665(18) 0.0507(13) Uani 1 1 d D . . . .
H4 H 0.266(5) 0.337(5) 0.289(2) 0.061 Uiso 1 1 d DR . . . .
O5 O 0.3222(4) 0.5017(3) 0.17986(18) 0.0510(13) Uani 1 1 d . . . . .
O6 O 0.4713(4) 0.4009(3) 0.11114(17) 0.0502(13) Uani 1 1 d . . . . .
O7 O 0.7243(4) 0.1948(3) 0.12779(19) 0.0554(14) Uani 1 1 d . . . . .
O8 O 0.7561(4) 0.0610(4) 0.20006(19) 0.0580(15) Uani 1 1 d . . . . .
O9 O 0.5471(5) 0.0019(4) 0.30001(18) 0.0643(16) Uani 1 1 d . . . . .
O10 O 0.4097(4) 0.1058(4) 0.3745(2) 0.0665(16) Uani 1 1 d . . . . .
O11 O 0.3234(4) 0.3610(4) 0.39511(19) 0.0600(15) Uani 1 1 d . . . . .
O12 O 0.3056(4) 0.4999(4) 0.32814(18) 0.0549(14) Uani 1 1 d . . . . .
O13 O 0.1093(4) 0.5016(4) 0.32388(19) 0.0599(15) Uani 1 1 d . . . . .
O14 O 0.1774(4) 0.5141(4) 0.25543(19) 0.0611(16) Uani 1 1 d . . . . .
O15 O 0.4955(4) 0.4048(4) 0.28809(18) 0.0549(14) Uani 1 1 d . . . . .
O16 O 0.5145(4) 0.3105(4) 0.3416(2) 0.0594(15) Uani 1 1 d . . . . .
O17 O 0.5841(4) 0.5072(4) 0.12551(19) 0.0555(14) Uani 1 1 d . . . . .
O18 O 0.6732(4) 0.3746(4) 0.1207(2) 0.0596(15) Uani 1 1 d . . . . .
O19 O 0.3117(4) 0.3444(4) 0.2168(2) 0.0632(16) Uani 1 1 d . . . . .
O20 O 0.4154(4) 0.2732(4) 0.1632(2) 0.0641(16) Uani 1 1 d . . . . .
O21 O 0.5479(4) 0.2269(4) 0.08208(18) 0.0554(14) Uani 1 1 d . . . . .
O22 O 0.6390(4) 0.0941(4) 0.08062(18) 0.0568(14) Uani 1 1 d . . . . .
O23 O 0.6953(5) -0.0302(4) 0.1380(2) 0.0665(16) Uani 1 1 d . . . . .
O24 O 0.6252(5) -0.0396(4) 0.2064(2) 0.0679(17) Uani 1 1 d . . . . .
O25 O 0.4491(5) 0.1152(4) 0.2340(2) 0.0680(17) Uani 1 1 d . . . . .
O26 O 0.3540(5) 0.1889(4) 0.2890(2) 0.0707(18) Uani 1 1 d . . . . .
O27 O 0.6813(4) 0.1905(4) 0.2679(2) 0.0637(16) Uani 1 1 d . . . . .
O28 O 0.6575(4) 0.2819(4) 0.21253(19) 0.0585(15) Uani 1 1 d . . . . .
O29 O 0.7534(5) 0.0032(4) 0.2930(2) 0.0690(17) Uani 1 1 d . . . . .
O30 O 0.6911(5) -0.0199(4) 0.3626(2) 0.0708(17) Uani 1 1 d . . . . .
O31 O 0.5851(5) 0.0903(4) 0.4189(2) 0.0674(17) Uani 1 1 d . . . . .
O32 O 0.4858(4) 0.2205(4) 0.42126(19) 0.0611(15) Uani 1 1 d . . . . .
O33 O 0.2283(5) 0.2403(4) 0.3732(2) 0.0704(17) Uani 1 1 d . . . . .
O34 O 0.1289(4) 0.3687(5) 0.3767(2) 0.0665(17) Uani 1 1 d . . . . .
O35 O 0.3809(4) 0.5811(4) 0.2526(2) 0.0634(16) Uani 1 1 d . . . . .
O36 O 0.4492(4) 0.6004(4) 0.1851(2) 0.0574(15) Uani 1 1 d . . . . .
C1 C 0.2428(6) 0.5533(6) 0.1577(3) 0.053(2) Uani 1 1 d . . . . .
H1A H 0.2323 0.6114 0.1672 0.064 Uiso 1 1 calc R . . . .
H1B H 0.1816 0.5374 0.1656 0.064 Uiso 1 1 calc R . . . .
C0AA C 0.2659(6) 0.5448(6) 0.1072(3) 0.058(2) Uani 1 1 d . . . . .
H0AA H 0.2643 0.4895 0.0968 0.070 Uiso 1 1 calc R . . . .
H0AB H 0.2154 0.5870 0.0913 0.070 Uiso 1 1 calc R . . . .
C3 C 0.4154(6) 0.5072(6) 0.0560(3) 0.060(2) Uani 1 1 d . . . . .
H3A H 0.4764 0.5227 0.0470 0.072 Uiso 1 1 calc R . . . .
H3B H 0.3710 0.5192 0.0305 0.072 Uiso 1 1 calc R . . . .
C4 C 0.4410(6) 0.4162(6) 0.0670(3) 0.059(2) Uani 1 1 d . . . . .
H4A H 0.3824 0.3959 0.0631 0.071 Uiso 1 1 calc R . . . .
H4B H 0.4947 0.3852 0.0456 0.071 Uiso 1 1 calc R . . . .
C5 C 0.3631(6) 0.6440(5) 0.0917(3) 0.058(2) Uani 1 1 d . . . . .
H5A H 0.4323 0.6472 0.0898 0.070 Uiso 1 1 calc R . . . .
H5B H 0.3311 0.6733 0.1198 0.070 Uiso 1 1 calc R . . . .
C1AA C 0.3109(7) 0.6906(6) 0.0522(3) 0.068(3) Uani 1 1 d . . . . .
H1AA H 0.2467 0.6783 0.0496 0.081 Uiso 1 1 calc R . . . .
H1AB H 0.3515 0.6716 0.0240 0.081 Uiso 1 1 calc R . . . .
C7 C 0.2929(7) 0.7835(6) 0.0577(4) 0.075(3) Uani 1 1 d . . . . .
H7A H 0.2598 0.8013 0.0877 0.090 Uiso 1 1 calc R . . . .
H7B H 0.3572 0.7966 0.0563 0.090 Uiso 1 1 calc R . . . .
C8 C 0.2288(8) 0.8311(8) 0.0210(5) 0.108(5) Uani 1 1 d . . . . .
H8A H 0.2185 0.8905 0.0255 0.162 Uiso 1 1 calc R . . . .
H8B H 0.1647 0.8189 0.0226 0.162 Uiso 1 1 calc R . . . .
H8C H 0.2620 0.8144 -0.0087 0.162 Uiso 1 1 calc R . . . .
C9 C 0.8237(6) 0.1996(6) 0.1239(3) 0.065(2) Uani 1 1 d . . . . .
H9A H 0.8475 0.2046 0.1543 0.078 Uiso 1 1 calc R . . . .
H9B H 0.8269 0.2489 0.1063 0.078 Uiso 1 1 calc R . . . .
C10 C 0.8880(6) 0.1228(6) 0.1007(3) 0.065(2) Uani 1 1 d . . . . .
H10A H 0.8743 0.1244 0.0683 0.078 Uiso 1 1 calc R . . . .
H10B H 0.9585 0.1203 0.1032 0.078 Uiso 1 1 calc R . . . .
C11 C 0.9186(7) 0.0349(7) 0.1658(4) 0.080(3) Uani 1 1 d . . . . .
H11A H 0.9829 -0.0080 0.1621 0.095 Uiso 1 1 calc R . . . .
H11B H 0.9313 0.0868 0.1758 0.095 Uiso 1 1 calc R . . . .
C12 C 0.8531(7) 0.0081(7) 0.2006(3) 0.070(3) Uani 1 1 d . . . . .
H12A H 0.8527 -0.0493 0.1942 0.085 Uiso 1 1 calc R . . . .
H12B H 0.8790 0.0096 0.2309 0.085 Uiso 1 1 calc R . . . .
C13 C 0.9137(8) -0.0265(7) 0.0939(4) 0.080(3) Uani 1 1 d . . . . .
H13A H 0.9148 -0.0757 0.1125 0.096 Uiso 1 1 calc R . . . .
H13B H 0.9831 -0.0286 0.0852 0.096 Uiso 1 1 calc R . . . .
C14 C 0.8606(8) -0.0305(7) 0.0526(4) 0.081(3) Uani 1 1 d . . . . .
H14A H 0.8542 0.0209 0.0352 0.097 Uiso 1 1 calc R . . . .
H14B H 0.7931 -0.0339 0.0612 0.097 Uiso 1 1 calc R . . . .
C15 C 0.9151(9) -0.1063(7) 0.0223(4) 0.091(3) Uani 1 1 d . . . . .
H15A H 0.9815 -0.1011 0.0127 0.109 Uiso 1 1 calc R . . . .
H15B H 0.9249 -0.1571 0.0405 0.109 Uiso 1 1 calc R . . . .
C16 C 0.8630(10) -0.1159(9) -0.0184(5) 0.109(4) Uani 1 1 d . . . . .
H16A H 0.9020 -0.1645 -0.0357 0.164 Uiso 1 1 calc R . . . .
H16B H 0.8543 -0.0665 -0.0372 0.164 Uiso 1 1 calc R . . . .
H16C H 0.7980 -0.1230 -0.0094 0.164 Uiso 1 1 calc R . . . .
C17 C 0.5445(9) -0.0814(6) 0.2985(3) 0.079(3) Uani 1 1 d . . . . .
H17A H 0.6110 -0.1191 0.3032 0.094 Uiso 1 1 calc R . . . .
H17B H 0.5233 -0.0942 0.2688 0.094 Uiso 1 1 calc R . . . .
C18 C 0.4717(10) -0.0922(7) 0.3355(3) 0.084(3) Uani 1 1 d . . . . .
H18A H 0.4036 -0.0631 0.3272 0.101 Uiso 1 1 calc R . . . .
H18B H 0.4765 -0.1516 0.3388 0.101 Uiso 1 1 calc R . . . .
C19 C 0.3956(8) -0.0205(7) 0.4049(4) 0.079(3) Uani 1 1 d . . . . .
H19A H 0.4083 -0.0095 0.4364 0.095 Uiso 1 1 calc R . . . .
H19B H 0.3540 -0.0591 0.4054 0.095 Uiso 1 1 calc R . . . .
C20 C 0.3423(8) 0.0587(7) 0.3831(3) 0.073(3) Uani 1 1 d . . . . .
H20A H 0.3156 0.0469 0.3545 0.088 Uiso 1 1 calc R . . . .
H20B H 0.2864 0.0899 0.4033 0.088 Uiso 1 1 calc R . . . .
C21 C 0.5554(8) -0.1281(6) 0.4051(3) 0.076(3) Uani 1 1 d . . . . .
H21A H 0.5175 -0.1683 0.4123 0.091 Uiso 1 1 calc R . . . .
H21B H 0.6133 -0.1567 0.3851 0.091 Uiso 1 1 calc R . . . .
C22 C 0.5921(8) -0.1054(6) 0.4472(3) 0.077(3) Uani 1 1 d . . . . .
H22A H 0.5362 -0.0866 0.4699 0.092 Uiso 1 1 calc R . . . .
H22B H 0.6217 -0.0593 0.4416 0.092 Uiso 1 1 calc R . . . .
C23 C 0.6705(9) -0.1805(8) 0.4656(4) 0.091(3) Uani 1 1 d . . . . .
H23A H 0.6404 -0.2267 0.4699 0.110 Uiso 1 1 calc R . . . .
H23B H 0.7257 -0.1984 0.4426 0.110 Uiso 1 1 calc R . . . .
C24 C 0.7122(9) -0.1654(9) 0.5094(4) 0.101(4) Uani 1 1 d . . . . .
H24A H 0.7606 -0.2162 0.5186 0.151 Uiso 1 1 calc R . . . .
H24B H 0.6586 -0.1488 0.5327 0.151 Uiso 1 1 calc R . . . .
H24C H 0.7447 -0.1213 0.5053 0.151 Uiso 1 1 calc R . . . .
C25 C 0.3326(6) 0.3905(6) 0.4372(3) 0.060(2) Uani 1 1 d . . . . .
H25A H 0.3913 0.4118 0.4368 0.072 Uiso 1 1 calc R . . . .
H25B H 0.3423 0.3450 0.4593 0.072 Uiso 1 1 calc R . . . .
C26 C 0.2407(7) 0.4592(6) 0.4515(3) 0.061(2) Uani 1 1 d . . . . .
H26A H 0.1864 0.4353 0.4613 0.074 Uiso 1 1 calc R . . . .
H26B H 0.2548 0.4905 0.4772 0.074 Uiso 1 1 calc R . . . .
C27 C 0.2846(6) 0.5610(6) 0.4003(3) 0.060(2) Uani 1 1 d . . . . .
H27A H 0.3505 0.5280 0.4095 0.072 Uiso 1 1 calc R . . . .
H27B H 0.2672 0.6145 0.4168 0.072 Uiso 1 1 calc R . . . .
C28 C 0.2896(6) 0.5769(5) 0.3494(3) 0.051(2) Uani 1 1 d . . . . .
H28A H 0.2268 0.6156 0.3402 0.062 Uiso 1 1 calc R . . . .
H28B H 0.3445 0.6011 0.3412 0.062 Uiso 1 1 calc R . . . .
C29 C 0.1121(6) 0.5753(7) 0.4223(3) 0.068(3) Uani 1 1 d . . . . .
H29A H 0.0995 0.6153 0.3972 0.081 Uiso 1 1 calc R . . . .
H29B H 0.1164 0.6067 0.4498 0.081 Uiso 1 1 calc R . . . .
C30 C 0.0245(6) 0.5439(7) 0.4289(3) 0.078(3) Uani 1 1 d . . . . .
H30A H 0.0352 0.5047 0.4544 0.093 Uiso 1 1 calc R . . . .
H30B H 0.0188 0.5126 0.4015 0.093 Uiso 1 1 calc R . . . .
C31 C -0.0719(7) 0.6095(8) 0.4382(4) 0.089(4) Uani 1 1 d . . . . .
H31A H -0.0770 0.6545 0.4161 0.106 Uiso 1 1 calc R . . . .
H31B H -0.0719 0.6333 0.4686 0.106 Uiso 1 1 calc R . . . .
C32 C -0.1631(7) 0.5766(9) 0.4358(4) 0.096(4) Uani 1 1 d . . . . .
H32A H -0.2234 0.6218 0.4421 0.144 Uiso 1 1 calc R . . . .
H32B H -0.1593 0.5329 0.4581 0.144 Uiso 1 1 calc R . . . .
H32C H -0.1645 0.5542 0.4055 0.144 Uiso 1 1 calc R . . . .
C33 C 0.1085(6) 0.5349(6) 0.2852(3) 0.062(2) Uani 1 1 d . . . . .
C34 C 0.0184(6) 0.6041(6) 0.2758(3) 0.061(2) Uani 1 1 d . . . . .
C35 C -0.0575(6) 0.6314(6) 0.3079(3) 0.064(2) Uani 1 1 d . . . . .
H35 H -0.0527 0.6056 0.3365 0.077 Uiso 1 1 calc R . . . .
C36 C -0.1404(6) 0.6950(7) 0.2998(3) 0.068(3) Uani 1 1 d . . . . .
C37 C -0.1477(6) 0.7308(7) 0.2573(4) 0.078(3) Uani 1 1 d . . . . .
H37 H -0.2045 0.7745 0.2509 0.093 Uiso 1 1 calc R . . . .
C38 C -0.0730(7) 0.7032(8) 0.2245(4) 0.084(3) Uani 1 1 d . . . . .
H38 H -0.0794 0.7273 0.1954 0.101 Uiso 1 1 calc R . . . .
C39 C 0.0103(6) 0.6415(7) 0.2333(3) 0.074(3) Uani 1 1 d . . . . .
H39 H 0.0624 0.6240 0.2108 0.089 Uiso 1 1 calc R . . . .
C40 C -0.2223(8) 0.7274(8) 0.3363(4) 0.095(4) Uani 1 1 d . . . . .
H40A H -0.2055 0.6956 0.3640 0.142 Uiso 1 1 calc R . . . .
H40B H -0.2849 0.7215 0.3261 0.142 Uiso 1 1 calc R . . . .
H40C H -0.2289 0.7858 0.3424 0.142 Uiso 1 1 calc R . . . .
C41 C 0.5182(5) 0.3805(6) 0.3265(3) 0.052(2) Uani 1 1 d . . . . .
C42 C 0.5513(6) 0.4361(6) 0.3579(3) 0.055(2) Uani 1 1 d . . . . .
C43 C 0.5788(7) 0.4085(7) 0.4010(3) 0.075(3) Uani 1 1 d . . . . .
H43 H 0.5831 0.3532 0.4096 0.091 Uiso 1 1 calc R . . . .
C44 C 0.6002(9) 0.4637(12) 0.4313(5) 0.107(5) Uani 1 1 d . . . . .
H44 H 0.6192 0.4463 0.4609 0.129 Uiso 1 1 calc R . . . .
C45 C 0.5935(9) 0.5423(11) 0.4182(6) 0.107(5) Uani 1 1 d . . . . .
H45 H 0.6078 0.5790 0.4393 0.128 Uiso 1 1 calc R . . . .
C46 C 0.5674(8) 0.5715(8) 0.3764(6) 0.092(4) Uani 1 1 d . . . . .
C47 C 0.5462(6) 0.5160(6) 0.3450(4) 0.075(3) Uani 1 1 d . . . . .
H47 H 0.5286 0.5339 0.3154 0.089 Uiso 1 1 calc R . . . .
C48 C 0.5566(12) 0.6558(9) 0.3640(6) 0.142(6) Uani 1 1 d . . . . .
H48A H 0.5740 0.6854 0.3892 0.213 Uiso 1 1 calc R . . . .
H48B H 0.4878 0.6821 0.3568 0.213 Uiso 1 1 calc R . . . .
H48C H 0.6004 0.6575 0.3375 0.213 Uiso 1 1 calc R . . . .
C50 C 0.6530(6) 0.4480(7) 0.1084(3) 0.056(2) Uani 1 1 d . . . . .
C51 C 0.7156(6) 0.4707(6) 0.0701(3) 0.054(2) Uani 1 1 d . . . . .
C52 C 0.6935(6) 0.5515(6) 0.0545(3) 0.059(2) Uani 1 1 d . . . . .
H52 H 0.6405 0.5932 0.0686 0.071 Uiso 1 1 calc R . . . .
C53 C 0.7486(7) 0.5708(7) 0.0186(3) 0.073(3) Uani 1 1 d . . . . .
H53 H 0.7319 0.6257 0.0074 0.088 Uiso 1 1 calc R . . . .
C54 C 0.8269(7) 0.5121(7) -0.0014(3) 0.072(3) Uani 1 1 d . . . . .
H54 H 0.8661 0.5272 -0.0251 0.087 Uiso 1 1 calc R . . . .
C55 C 0.8496(6) 0.4298(7) 0.0130(3) 0.068(3) Uani 1 1 d . . . . .
C56 C 0.7925(6) 0.4100(6) 0.0492(3) 0.061(2) Uani 1 1 d . . . . .
H56 H 0.8067 0.3546 0.0595 0.074 Uiso 1 1 calc R . . . .
C57 C 0.9340(7) 0.3619(8) -0.0098(4) 0.090(4) Uani 1 1 d . . . . .
H57A H 0.9664 0.3859 -0.0342 0.135 Uiso 1 1 calc R . . . .
H57B H 0.9074 0.3194 -0.0223 0.135 Uiso 1 1 calc R . . . .
H57C H 0.9824 0.3369 0.0125 0.135 Uiso 1 1 calc R . . . .
C58 C 0.3304(6) 0.3136(6) 0.1780(3) 0.055(2) Uani 1 1 d . . . . .
C59 C 0.2461(9) 0.3262(10) 0.1477(4) 0.1036(17) Uani 1 1 d . . . . .
C60 C 0.1516(9) 0.3739(9) 0.1624(4) 0.1036(17) Uani 1 1 d . . . . .
H60 H 0.1419 0.3971 0.1919 0.124 Uiso 1 1 calc R . . . .
C61 C 0.0725(9) 0.3883(10) 0.1355(4) 0.1036(17) Uani 1 1 d . . . . .
C62 C 0.0857(9) 0.3556(9) 0.0945(4) 0.1036(17) Uani 1 1 d . . . . .
H62 H 0.0308 0.3664 0.0758 0.124 Uiso 1 1 calc R . . . .
C63 C 0.1765(9) 0.3061(9) 0.0776(4) 0.1036(17) Uani 1 1 d . . . . .
H63 H 0.1825 0.2823 0.0483 0.124 Uiso 1 1 calc R . . . .
C64 C 0.2617(9) 0.2909(10) 0.1046(4) 0.1036(17) Uani 1 1 d . . . . .
H64 H 0.3252 0.2586 0.0937 0.124 Uiso 1 1 calc R . . . .
C65 C -0.0309(8) 0.4451(9) 0.1490(4) 0.1036(17) Uani 1 1 d . . . . .
H65A H -0.0755 0.4460 0.1246 0.155 Uiso 1 1 calc R . . . .
H65B H -0.0266 0.5013 0.1544 0.155 Uiso 1 1 calc R . . . .
H65C H -0.0567 0.4243 0.1765 0.155 Uiso 1 1 calc R . . . .
C66 C 0.5793(6) 0.1568(6) 0.0638(3) 0.056(2) Uani 1 1 d . . . . .
C67 C 0.5396(6) 0.1446(6) 0.0188(3) 0.054(2) Uani 1 1 d . . . . .
C68 C 0.5780(6) 0.0713(6) -0.0055(3) 0.060(2) Uani 1 1 d . . . . .
H68 H 0.6304 0.0289 0.0062 0.072 Uiso 1 1 calc R . . . .
C69 C 0.5414(7) 0.0594(7) -0.0460(3) 0.066(2) Uani 1 1 d . . . . .
C70 C 0.4641(8) 0.1195(7) -0.0618(4) 0.082(3) Uani 1 1 d . . . . .
H70 H 0.4368 0.1106 -0.0893 0.098 Uiso 1 1 calc R . . . .
C71 C 0.4249(8) 0.1935(8) -0.0385(4) 0.084(3) Uani 1 1 d . . . . .
H71 H 0.3711 0.2350 -0.0499 0.101 Uiso 1 1 calc R . . . .
C72 C 0.4649(7) 0.2062(6) 0.0014(3) 0.068(3) Uani 1 1 d . . . . .
H72 H 0.4407 0.2577 0.0169 0.081 Uiso 1 1 calc R . . . .
C73 C 0.5866(8) -0.0211(6) -0.0723(3) 0.073(3) Uani 1 1 d . . . . .
H73A H 0.5523 -0.0198 -0.1003 0.110 Uiso 1 1 calc R . . . .
H73B H 0.5796 -0.0679 -0.0540 0.110 Uiso 1 1 calc R . . . .
H73C H 0.6570 -0.0273 -0.0795 0.110 Uiso 1 1 calc R . . . .
C74 C 0.6684(7) -0.0702(6) 0.1705(3) 0.059(2) Uani 1 1 d . . . . .
C75 C 0.6890(6) -0.1620(6) 0.1627(3) 0.054(2) Uani 1 1 d . . . . .
C76 C 0.7607(7) -0.2016(6) 0.1308(3) 0.069(3) Uani 1 1 d . . . . .
H76 H 0.7948 -0.1702 0.1130 0.083 Uiso 1 1 calc R . . . .
C77 C 0.7842(7) -0.2864(6) 0.1240(3) 0.065(2) Uani 1 1 d . . . . .
C78 C 0.7317(8) -0.3297(6) 0.1488(3) 0.071(3) Uani 1 1 d . . . . .
H78 H 0.7468 -0.3877 0.1441 0.085 Uiso 1 1 calc R . . . .
C79 C 0.6567(8) -0.2923(7) 0.1810(4) 0.081(3) Uani 1 1 d . . . . .
H79 H 0.6201 -0.3236 0.1973 0.097 Uiso 1 1 calc R . . . .
C80 C 0.6377(7) -0.2073(6) 0.1881(3) 0.067(2) Uani 1 1 d . . . . .
H80 H 0.5892 -0.1803 0.2106 0.081 Uiso 1 1 calc R . . . .
C81 C 0.8685(9) -0.3289(9) 0.0931(5) 0.109(4) Uani 1 1 d . . . . .
H81A H 0.8747 -0.3883 0.0926 0.164 Uiso 1 1 calc R . . . .
H81B H 0.9296 -0.3199 0.1036 0.164 Uiso 1 1 calc R . . . .
H81C H 0.8573 -0.3066 0.0626 0.164 Uiso 1 1 calc R . . . .
C82 C 0.3670(7) 0.1524(7) 0.2517(3) 0.066(3) Uani 1 1 d . . . . .
C83 C 0.2759(9) 0.1545(10) 0.2275(5) 0.1105(17) Uani 1 1 d . . . . .
C84 C 0.2828(9) 0.1218(10) 0.1838(5) 0.1105(17) Uani 1 1 d . . . . .
H84 H 0.3463 0.0962 0.1700 0.133 Uiso 1 1 calc R . . . .
C85 C 0.1988(9) 0.1259(10) 0.1600(5) 0.1105(17) Uani 1 1 d . . . . .
H85 H 0.2038 0.1000 0.1313 0.133 Uiso 1 1 calc R . . . .
C86 C 0.1093(9) 0.1683(10) 0.1793(5) 0.1105(17) Uani 1 1 d . . . . .
H86 H 0.0520 0.1710 0.1632 0.133 Uiso 1 1 calc R . . . .
C87 C 0.0966(9) 0.2076(10) 0.2208(5) 0.1105(17) Uani 1 1 d . . . . .
C88 C 0.1836(9) 0.1946(9) 0.2463(5) 0.1105(17) Uani 1 1 d . . . . .
H88 H 0.1773 0.2140 0.2766 0.133 Uiso 1 1 calc R . . . .
C89 C -0.0018(8) 0.2573(9) 0.2413(4) 0.1105(17) Uani 1 1 d . . . . .
H89A H -0.0538 0.2582 0.2205 0.166 Uiso 1 1 calc GR . . . .
H89B H 0.0003 0.3140 0.2470 0.166 Uiso 1 1 calc GR . . . .
H89C H -0.0159 0.2322 0.2698 0.166 Uiso 1 1 calc GR . . . .
C90 C 0.6895(6) 0.2548(6) 0.2499(3) 0.050(2) Uani 1 1 d . . . . .
C91 C 0.7417(6) 0.3076(6) 0.2741(3) 0.057(2) Uani 1 1 d . . . . .
C92 C 0.7452(7) 0.3815(7) 0.2540(4) 0.075(3) Uani 1 1 d . . . . .
H92 H 0.7195 0.3948 0.2251 0.090 Uiso 1 1 calc R . . . .
C93 C 0.7863(10) 0.4371(9) 0.2759(6) 0.106(4) Uani 1 1 d . . . . .
C94 C 0.8284(11) 0.4109(13) 0.3172(6) 0.129(6) Uani 1 1 d . . . . .
H94 H 0.8623 0.4444 0.3316 0.155 Uiso 1 1 calc R . . . .
C95 C 0.8230(9) 0.3419(12) 0.3371(4) 0.108(5) Uani 1 1 d . . . . .
H95 H 0.8495 0.3286 0.3659 0.129 Uiso 1 1 calc R . . . .
C96 C 0.7776(7) 0.2868(8) 0.3159(3) 0.078(3) Uani 1 1 d . . . . .
H96 H 0.7726 0.2375 0.3303 0.094 Uiso 1 1 calc R . . . .
C97 C 0.7861(16) 0.5219(11) 0.2538(7) 0.174(8) Uani 1 1 d . . . . .
H97A H 0.8177 0.5522 0.2735 0.261 Uiso 1 1 calc R . . . .
H97B H 0.7177 0.5546 0.2496 0.261 Uiso 1 1 calc R . . . .
H97C H 0.8228 0.5119 0.2244 0.261 Uiso 1 1 calc R . . . .
C98 C 0.7601(7) -0.0289(6) 0.3317(3) 0.064(2) Uani 1 1 d . . . . .
C99 C 0.8597(7) -0.0846(6) 0.3445(3) 0.068(3) Uani 1 1 d . . . . .
C100 C 0.8771(8) -0.1053(7) 0.3892(3) 0.071(3) Uani 1 1 d . . . . .
H100 H 0.8265 -0.0822 0.4117 0.085 Uiso 1 1 calc R . . . .
C101 C 0.9640(8) -0.1577(7) 0.4022(4) 0.079(3) Uani 1 1 d . . . . .
C102 C 1.0367(8) -0.1926(7) 0.3694(4) 0.082(3) Uani 1 1 d . . . . .
H102 H 1.0980 -0.2289 0.3776 0.098 Uiso 1 1 calc R . . . .
C103 C 1.0192(8) -0.1739(7) 0.3241(4) 0.081(3) Uani 1 1 d . . . . .
H103 H 1.0686 -0.1995 0.3016 0.097 Uiso 1 1 calc R . . . .
C104 C 0.9330(8) -0.1198(7) 0.3111(4) 0.076(3) Uani 1 1 d . . . . .
H104 H 0.9232 -0.1066 0.2802 0.091 Uiso 1 1 calc R . . . .
C105 C 0.9803(9) -0.1747(9) 0.4523(4) 0.106(4) Uani 1 1 d . . . . .
H10C H 1.0458 -0.2135 0.4557 0.159 Uiso 1 1 calc R . . . .
H10D H 0.9294 -0.1989 0.4652 0.159 Uiso 1 1 calc R . . . .
H10E H 0.9760 -0.1228 0.4680 0.159 Uiso 1 1 calc R . . . .
C106 C 0.5537(7) 0.1615(6) 0.4360(3) 0.058(2) Uani 1 1 d . . . . .
C107 C 0.6059(6) 0.1778(6) 0.4760(3) 0.057(2) Uani 1 1 d . . . . .
C108 C 0.6875(6) 0.1165(6) 0.4912(3) 0.060(2) Uani 1 1 d . . . . .
H108 H 0.7084 0.0643 0.4762 0.072 Uiso 1 1 calc R . . . .
C109 C 0.7377(6) 0.1310(7) 0.5273(3) 0.068(3) Uani 1 1 d . . . . .
C110 C 0.7063(7) 0.2063(6) 0.5499(3) 0.064(2) Uani 1 1 d . . . . .
H110 H 0.7405 0.2163 0.5750 0.077 Uiso 1 1 calc R . . . .
C111 C 0.6256(7) 0.2663(6) 0.5358(3) 0.065(2) Uani 1 1 d . . . . .
H111 H 0.6040 0.3175 0.5517 0.078 Uiso 1 1 calc R . . . .
C112 C 0.5752(7) 0.2537(6) 0.4988(3) 0.063(2) Uani 1 1 d . . . . .
H112 H 0.5203 0.2962 0.4891 0.076 Uiso 1 1 calc R . . . .
C113 C 0.8256(7) 0.0635(7) 0.5430(4) 0.085(3) Uani 1 1 d . . . . .
H11C H 0.8372 0.0147 0.5235 0.127 Uiso 1 1 calc R . . . .
H11D H 0.8118 0.0487 0.5742 0.127 Uiso 1 1 calc R . . . .
H11E H 0.8846 0.0835 0.5416 0.127 Uiso 1 1 calc R . . . .
C114 C 0.1483(8) 0.2920(8) 0.3832(3) 0.070(3) Uani 1 1 d . . . . .
C115_a C 0.0723(8) 0.2502(8) 0.4004(4) 0.054(3) Uiso 0.5 1 d . U P A 1
C116_a C 0.0733(9) 0.1693(7) 0.3909(5) 0.074(4) Uiso 0.5 1 d G U P A 1
H116_a H 0.1266 0.1346 0.3730 0.089 Uiso 0.5 1 calc R . P A 1
C117_a C -0.0036(10) 0.1390(7) 0.4076(5) 0.081(4) Uiso 0.5 1 d DG U P A 1
C118_a C -0.0815(9) 0.1897(9) 0.4337(5) 0.076(4) Uiso 0.5 1 d G U P A 1
H118_a H -0.1341 0.1690 0.4451 0.091 Uiso 0.5 1 calc R . P A 1
C119_a C -0.0825(8) 0.2706(8) 0.4432(5) 0.073(4) Uiso 0.5 1 d G U P A 1
H119_a H -0.1357 0.3052 0.4611 0.088 Uiso 0.5 1 calc R . P A 1
C120_a C -0.0056(9) 0.3008(6) 0.4265(5) 0.062(3) Uiso 0.5 1 d G U P A 1
H120_a H -0.0062 0.3561 0.4330 0.074 Uiso 0.5 1 calc R . P A 1
C175_b C 0.0524(8) 0.2800(8) 0.4095(4) 0.054(3) Uiso 0.5 1 d . U P A 2
C176_b C 0.0454(9) 0.1998(7) 0.4051(5) 0.074(4) Uiso 0.5 1 d G U P A 2
H176_b H 0.0957 0.1596 0.3885 0.089 Uiso 0.5 1 calc R . P A 2
C177_b C -0.0353(10) 0.1783(7) 0.4251(5) 0.081(4) Uiso 0.5 1 d DG U P A 2
C178_b C -0.1089(9) 0.2371(9) 0.4494(5) 0.076(4) Uiso 0.5 1 d G U P A 2
H178_b H -0.1640 0.2224 0.4630 0.091 Uiso 0.5 1 calc R . P A 2
C179_b C -0.1018(8) 0.3173(8) 0.4538(5) 0.073(4) Uiso 0.5 1 d G U P A 2
H179_b H -0.1521 0.3574 0.4704 0.088 Uiso 0.5 1 calc R . P A 2
C180_b C -0.0211(9) 0.3387(6) 0.4338(5) 0.062(3) Uiso 0.5 1 d G U P A 2
H180_b H -0.0163 0.3935 0.4368 0.074 Uiso 0.5 1 calc R . P A 2
C121_a C -0.036(3) 0.0705(18) 0.3877(12) 0.150(9) Uiso 0.5 1 d D U P A 1
H12C_a H -0.0870 0.0578 0.4079 0.180 Uiso 0.5 1 calc R . P A 1
H12D_a H 0.0207 0.0212 0.3839 0.180 Uiso 0.5 1 calc R . P A 1
H12E_a H -0.0633 0.0874 0.3582 0.180 Uiso 0.5 1 calc R . P A 1
C181_b C -0.050(3) 0.0929(14) 0.4251(13) 0.150(9) Uiso 0.5 1 d D U P A 2
H18C_b H 0.0026 0.0558 0.4061 0.180 Uiso 0.5 1 calc R . P A 2
H18D_b H -0.1144 0.0957 0.4132 0.180 Uiso 0.5 1 calc R . P A 2
H18E_b H -0.0479 0.0720 0.4560 0.180 Uiso 0.5 1 calc R . P A 2
C122 C 0.4026(6) 0.6258(6) 0.2223(3) 0.054(2) Uani 1 1 d . . . . .
C123 C 0.3724(6) 0.7175(6) 0.2313(3) 0.060(2) Uani 1 1 d . . . . .
C124 C 0.3936(6) 0.7705(6) 0.1972(3) 0.068(3) Uani 1 1 d . . . . .
H124 H 0.4288 0.7476 0.1700 0.081 Uiso 1 1 calc R . . . .
C125 C 0.3630(8) 0.8559(7) 0.2036(4) 0.076(3) Uani 1 1 d . . . . .
C126 C 0.3099(8) 0.8873(7) 0.2442(4) 0.079(3) Uani 1 1 d . . . . .
H126 H 0.2871 0.9454 0.2489 0.095 Uiso 1 1 calc R . . . .
C127 C 0.2907(7) 0.8357(7) 0.2768(4) 0.075(3) Uani 1 1 d . . . . .
H127 H 0.2557 0.8582 0.3041 0.090 Uiso 1 1 calc R . . . .
C128 C 0.3215(7) 0.7509(6) 0.2705(3) 0.067(2) Uani 1 1 d . . . . .
H128 H 0.3075 0.7156 0.2934 0.080 Uiso 1 1 calc R . . . .
C129 C 0.3789(12) 0.9094(9) 0.1696(5) 0.134(6) Uani 1 1 d . . . . .
H12F H 0.3526 0.9667 0.1801 0.201 Uiso 1 1 calc R . . . .
H12G H 0.3453 0.9011 0.1427 0.201 Uiso 1 1 calc R . . . .
H12H H 0.4501 0.8977 0.1622 0.201 Uiso 1 1 calc R . . . .
N1 N 0.3657(5) 0.5559(5) 0.0963(2) 0.0557(18) Uani 1 1 d . . . . .
N2 N 0.8686(6) 0.0485(5) 0.1214(2) 0.064(2) Uani 1 1 d . . . . .
N3 N 0.4915(7) -0.0588(5) 0.3792(3) 0.073(2) Uani 1 1 d . . . . .
N4 N 0.2097(5) 0.5162(5) 0.4126(2) 0.0590(18) Uani 1 1 d . . . . .
N0AA N 0.0667(7) 0.7579(7) 0.1196(4) 0.099(3) Uiso 1 1 d D . . . .
C130 C 0.0892(8) 0.7824(7) 0.1506(4) 0.084(3) Uiso 1 1 d D . . . .
C131 C 0.1154(10) 0.8126(9) 0.1922(4) 0.116(4) Uiso 1 1 d D . . . .
H13C H 0.0587 0.8234 0.2141 0.139 Uiso 1 1 calc GR . . . .
H13D H 0.1336 0.8639 0.1865 0.139 Uiso 1 1 calc GR . . . .
H13E H 0.1715 0.7710 0.2043 0.139 Uiso 1 1 calc GR . . . .

loop_
_atom_site_aniso_label
_atom_site_aniso_U_11
_atom_site_aniso_U_22
_atom_site_aniso_U_33
_atom_site_aniso_U_23
_atom_site_aniso_U_13
_atom_site_aniso_U_12
Dy1 0.0429(2) 0.0639(3) 0.0449(2) 0.00238(18) -0.00170(15) -0.01526(18)
Dy2 0.0502(2) 0.0541(3) 0.0448(2) 0.00269(17) -0.00385(16) -0.01499(18)
Dy3 0.0709(3) 0.0575(3) 0.0443(2) 0.00448(18) -0.00317(18) -0.0240(2)
Dy4 0.0636(3) 0.0615(3) 0.0464(2) 0.00425(19) -0.00536(18) -0.0245(2)
Fe1 0.0435(6) 0.0570(7) 0.0461(7) 0.0036(5) -0.0006(5) -0.0109(5)
Fe2 0.0627(7) 0.0527(7) 0.0463(7) 0.0053(5) -0.0030(5) -0.0159(6)
Fe3 0.0848(9) 0.0560(8) 0.0452(7) 0.0038(6) -0.0010(6) -0.0253(7)
Fe4 0.0456(6) 0.0738(9) 0.0463(7) 0.0009(6) -0.0002(5) -0.0192(6)
O1 0.048(3) 0.055(3) 0.049(3) 0.005(3) -0.007(2) -0.016(3)
O2 0.060(3) 0.053(4) 0.053(3) 0.002(3) 0.001(3) -0.024(3)
O3 0.072(4) 0.056(4) 0.047(3) 0.002(3) 0.002(3) -0.024(3)
O4 0.051(3) 0.060(4) 0.046(3) 0.002(3) -0.007(2) -0.023(3)
O5 0.040(3) 0.060(4) 0.051(3) 0.009(3) -0.003(2) -0.012(3)
O6 0.058(3) 0.050(3) 0.043(3) 0.002(2) -0.011(2) -0.014(3)
O7 0.051(3) 0.052(3) 0.063(4) 0.007(3) -0.006(3) -0.015(3)
O8 0.069(4) 0.050(4) 0.054(3) 0.008(3) -0.001(3) -0.016(3)
O9 0.094(4) 0.063(4) 0.043(3) 0.002(3) 0.002(3) -0.033(3)
O10 0.071(4) 0.076(4) 0.061(4) 0.003(3) -0.002(3) -0.035(3)
O11 0.052(3) 0.072(4) 0.055(4) 0.001(3) -0.007(3) -0.016(3)
O12 0.053(3) 0.061(4) 0.053(3) -0.007(3) 0.005(2) -0.020(3)
O13 0.045(3) 0.085(5) 0.052(4) 0.007(3) -0.002(2) -0.022(3)
O14 0.041(3) 0.083(5) 0.054(4) 0.003(3) 0.001(3) -0.010(3)
O15 0.051(3) 0.067(4) 0.046(3) 0.006(3) -0.006(2) -0.013(3)
O16 0.061(3) 0.056(4) 0.060(4) 0.005(3) -0.004(3) -0.015(3)
O17 0.045(3) 0.056(4) 0.062(4) 0.003(3) 0.007(3) -0.010(3)
O18 0.050(3) 0.067(4) 0.058(4) 0.010(3) 0.001(3) -0.013(3)
O19 0.059(3) 0.085(5) 0.049(4) 0.004(3) -0.002(3) -0.024(3)
O20 0.061(4) 0.072(4) 0.063(4) -0.003(3) 0.009(3) -0.027(3)
O21 0.059(3) 0.066(4) 0.040(3) -0.003(3) -0.005(2) -0.015(3)
O22 0.068(4) 0.055(4) 0.047(3) 0.001(3) -0.012(3) -0.015(3)
O23 0.092(4) 0.056(4) 0.051(4) 0.001(3) -0.003(3) -0.020(3)
O24 0.086(4) 0.062(4) 0.058(4) 0.000(3) 0.009(3) -0.027(3)
O25 0.070(4) 0.093(5) 0.050(4) 0.013(3) 0.000(3) -0.039(4)
O26 0.096(5) 0.077(5) 0.046(4) 0.001(3) -0.012(3) -0.035(4)
O27 0.071(4) 0.063(4) 0.055(4) 0.013(3) 0.005(3) -0.017(3)
O28 0.070(4) 0.058(4) 0.048(3) -0.007(3) -0.013(3) -0.017(3)
O29 0.090(4) 0.066(4) 0.049(4) 0.012(3) -0.008(3) -0.018(3)
O30 0.083(4) 0.069(4) 0.053(4) 0.003(3) 0.002(3) -0.011(4)
O31 0.088(4) 0.061(4) 0.053(4) -0.004(3) -0.007(3) -0.019(4)
O32 0.072(4) 0.066(4) 0.047(3) 0.004(3) -0.006(3) -0.021(3)
O33 0.076(4) 0.078(5) 0.068(4) 0.014(3) -0.010(3) -0.039(4)
O34 0.057(4) 0.084(5) 0.063(4) 0.012(4) -0.003(3) -0.027(3)
O35 0.060(3) 0.075(4) 0.049(4) -0.002(3) 0.007(3) -0.011(3)
O36 0.054(3) 0.058(4) 0.060(4) 0.005(3) 0.000(3) -0.016(3)
C1 0.046(4) 0.065(6) 0.050(5) 0.007(4) -0.006(4) -0.017(4)
C0AA 0.047(4) 0.071(6) 0.055(5) 0.003(4) -0.011(4) -0.011(4)
C3 0.056(5) 0.078(7) 0.041(5) 0.004(4) -0.006(4) -0.012(4)
C4 0.058(5) 0.061(6) 0.056(5) 0.002(4) -0.004(4) -0.013(4)
C5 0.053(5) 0.055(5) 0.065(6) 0.005(4) -0.001(4) -0.014(4)
C1AA 0.067(6) 0.074(7) 0.068(6) 0.017(5) -0.012(5) -0.028(5)
C7 0.063(6) 0.070(7) 0.089(7) 0.032(6) -0.008(5) -0.015(5)
C8 0.079(7) 0.104(10) 0.143(12) 0.060(9) -0.031(7) -0.025(7)
C9 0.050(5) 0.063(6) 0.080(7) 0.004(5) -0.004(4) -0.015(4)
C10 0.049(5) 0.060(6) 0.082(7) 0.014(5) -0.006(4) -0.012(4)
C11 0.070(6) 0.087(8) 0.078(7) 0.018(6) -0.006(5) -0.016(6)
C12 0.065(6) 0.081(7) 0.066(6) 0.011(5) -0.013(5) -0.020(5)
C13 0.070(6) 0.076(8) 0.090(8) 0.008(6) -0.006(5) -0.014(6)
C14 0.079(7) 0.074(7) 0.084(8) 0.021(6) -0.012(6) -0.012(6)
C15 0.092(8) 0.075(8) 0.090(8) -0.015(6) -0.007(6) 0.002(6)
C16 0.097(9) 0.112(11) 0.111(10) -0.029(8) -0.006(7) -0.017(8)
C17 0.125(9) 0.064(7) 0.056(6) 0.001(5) 0.011(6) -0.045(6)
C18 0.136(10) 0.072(7) 0.062(6) -0.003(5) -0.002(6) -0.059(7)
C19 0.106(8) 0.073(7) 0.069(7) 0.002(5) 0.017(6) -0.049(6)
C20 0.082(7) 0.079(7) 0.065(6) 0.003(5) 0.007(5) -0.037(6)
C21 0.110(8) 0.066(7) 0.051(6) 0.006(5) 0.005(5) -0.027(6)
C22 0.109(8) 0.056(6) 0.071(7) 0.008(5) 0.009(6) -0.034(6)
C23 0.117(9) 0.088(9) 0.071(7) -0.004(6) -0.001(6) -0.031(7)
C24 0.095(8) 0.116(11) 0.089(9) 0.000(7) -0.005(7) -0.026(8)
C25 0.068(5) 0.084(7) 0.027(4) -0.005(4) -0.009(4) -0.020(5)
C26 0.072(6) 0.068(6) 0.045(5) -0.004(4) -0.001(4) -0.022(5)
C27 0.052(5) 0.071(6) 0.058(5) -0.006(4) -0.005(4) -0.020(4)
C28 0.048(4) 0.056(5) 0.051(5) 0.004(4) -0.002(4) -0.016(4)
C29 0.051(5) 0.096(8) 0.051(5) -0.004(5) 0.009(4) -0.014(5)
C30 0.055(5) 0.124(10) 0.054(6) -0.008(6) 0.008(4) -0.026(6)
C31 0.054(6) 0.139(11) 0.067(7) -0.018(7) 0.011(5) -0.019(6)
C32 0.056(6) 0.157(12) 0.074(7) -0.008(7) 0.009(5) -0.031(7)
C33 0.043(5) 0.088(7) 0.056(6) 0.009(5) -0.014(4) -0.019(5)
C34 0.045(4) 0.089(7) 0.050(5) 0.005(5) -0.005(4) -0.018(4)
C35 0.048(5) 0.086(7) 0.061(6) 0.006(5) 0.003(4) -0.025(5)
C36 0.047(5) 0.082(7) 0.069(6) -0.003(5) 0.000(4) -0.011(5)
C37 0.043(5) 0.092(8) 0.091(8) -0.007(6) -0.011(5) -0.004(5)
C38 0.059(6) 0.117(10) 0.065(6) 0.008(6) -0.016(5) -0.004(6)
C39 0.046(5) 0.100(8) 0.067(6) 0.003(6) -0.009(4) -0.003(5)
C40 0.063(6) 0.104(9) 0.098(9) 0.002(7) 0.019(6) 0.003(6)
C41 0.038(4) 0.054(5) 0.061(6) -0.004(4) -0.001(4) -0.009(4)
C42 0.042(4) 0.065(6) 0.057(5) -0.012(4) 0.004(4) -0.013(4)
C43 0.067(6) 0.095(8) 0.066(6) -0.010(6) -0.009(5) -0.024(6)
C44 0.088(8) 0.162(15) 0.076(8) -0.039(9) -0.012(6) -0.040(9)
C45 0.065(7) 0.124(13) 0.134(13) -0.053(11) -0.004(7) -0.029(8)
C46 0.054(6) 0.071(8) 0.152(13) -0.030(8) 0.002(7) -0.020(5)
C47 0.044(5) 0.066(7) 0.109(8) -0.004(6) -0.010(5) -0.007(4)
C48 0.131(13) 0.091(11) 0.205(18) -0.035(11) 0.035(12) -0.038(9)
C50 0.042(4) 0.079(7) 0.046(5) 0.005(5) -0.005(4) -0.015(5)
C51 0.044(4) 0.064(6) 0.054(5) 0.001(4) -0.001(4) -0.016(4)
C52 0.060(5) 0.061(6) 0.056(5) -0.001(4) 0.005(4) -0.018(4)
C53 0.071(6) 0.076(7) 0.071(7) 0.014(5) 0.004(5) -0.020(5)
C54 0.068(6) 0.105(9) 0.052(6) 0.020(5) 0.005(4) -0.039(6)
C55 0.046(5) 0.102(8) 0.054(6) -0.003(5) -0.002(4) -0.020(5)
C56 0.054(5) 0.070(6) 0.059(6) 0.006(5) -0.002(4) -0.018(5)
C57 0.052(5) 0.139(11) 0.067(7) -0.016(7) 0.008(5) -0.010(6)
C58 0.057(5) 0.070(6) 0.048(5) 0.008(4) -0.003(4) -0.033(5)
C59 0.091(3) 0.155(5) 0.083(3) 0.014(3) -0.022(3) -0.061(3)
C60 0.091(3) 0.155(5) 0.083(3) 0.014(3) -0.022(3) -0.061(3)
C61 0.091(3) 0.155(5) 0.083(3) 0.014(3) -0.022(3) -0.061(3)
C62 0.091(3) 0.155(5) 0.083(3) 0.014(3) -0.022(3) -0.061(3)
C63 0.091(3) 0.155(5) 0.083(3) 0.014(3) -0.022(3) -0.061(3)
C64 0.091(3) 0.155(5) 0.083(3) 0.014(3) -0.022(3) -0.061(3)
C65 0.091(3) 0.155(5) 0.083(3) 0.014(3) -0.022(3) -0.061(3)
C66 0.059(5) 0.073(7) 0.039(5) -0.001(4) -0.001(4) -0.024(5)
C67 0.049(4) 0.066(6) 0.048(5) 0.002(4) -0.002(4) -0.018(4)
C68 0.052(5) 0.068(6) 0.059(6) -0.003(5) 0.000(4) -0.016(4)
C69 0.061(5) 0.082(7) 0.057(6) -0.007(5) -0.002(4) -0.024(5)
C70 0.076(7) 0.101(9) 0.066(6) -0.019(6) -0.023(5) -0.018(6)
C71 0.073(6) 0.090(8) 0.081(7) -0.011(6) -0.026(5) -0.004(6)
C72 0.071(6) 0.072(7) 0.055(6) -0.007(5) -0.016(4) -0.010(5)
C73 0.086(7) 0.073(7) 0.062(6) -0.018(5) 0.007(5) -0.026(6)
C74 0.065(5) 0.052(5) 0.061(6) 0.010(5) -0.013(4) -0.016(4)
C75 0.057(5) 0.057(5) 0.053(5) 0.003(4) -0.012(4) -0.020(4)
C76 0.076(6) 0.065(7) 0.067(6) -0.001(5) -0.005(5) -0.021(5)
C77 0.056(5) 0.066(6) 0.067(6) -0.008(5) -0.006(4) -0.009(5)
C78 0.096(7) 0.057(6) 0.060(6) 0.001(5) -0.007(5) -0.022(5)
C79 0.094(7) 0.065(7) 0.086(8) -0.006(6) 0.012(6) -0.029(6)
C80 0.086(6) 0.057(6) 0.062(6) -0.010(5) 0.005(5) -0.024(5)
C81 0.100(9) 0.113(11) 0.115(11) -0.011(8) 0.003(8) -0.032(8)
C82 0.079(6) 0.096(8) 0.042(5) 0.002(5) -0.004(4) -0.057(6)
C83 0.082(3) 0.153(5) 0.106(4) -0.029(3) 0.005(3) -0.050(3)
C84 0.082(3) 0.153(5) 0.106(4) -0.029(3) 0.005(3) -0.050(3)
C85 0.082(3) 0.153(5) 0.106(4) -0.029(3) 0.005(3) -0.050(3)
C86 0.082(3) 0.153(5) 0.106(4) -0.029(3) 0.005(3) -0.050(3)
C87 0.082(3) 0.153(5) 0.106(4) -0.029(3) 0.005(3) -0.050(3)
C88 0.082(3) 0.153(5) 0.106(4) -0.029(3) 0.005(3) -0.050(3)
C89 0.082(3) 0.153(5) 0.106(4) -0.029(3) 0.005(3) -0.050(3)
C90 0.048(4) 0.058(6) 0.041(5) 0.000(4) -0.007(3) -0.009(4)
C91 0.039(4) 0.068(6) 0.060(5) -0.001(4) -0.001(4) -0.009(4)
C92 0.076(6) 0.074(7) 0.085(7) -0.005(6) -0.001(5) -0.036(6)
C93 0.089(8) 0.099(10) 0.136(13) -0.009(9) 0.000(8) -0.038(8)
C94 0.102(10) 0.197(19) 0.115(13) -0.031(12) -0.006(9) -0.085(12)
C95 0.073(7) 0.194(17) 0.063(7) 0.008(9) -0.016(6) -0.047(9)
C96 0.056(5) 0.108(9) 0.068(6) -0.001(6) -0.022(5) -0.016(6)
C97 0.20(2) 0.119(15) 0.22(2) -0.006(14) 0.012(16) -0.082(14)
C98 0.081(6) 0.048(5) 0.065(6) 0.003(4) -0.014(5) -0.019(5)
C99 0.079(6) 0.078(7) 0.057(6) 0.007(5) -0.015(5) -0.033(5)
C100 0.082(6) 0.082(7) 0.054(6) 0.014(5) -0.015(5) -0.028(6)
C101 0.088(7) 0.088(8) 0.077(7) 0.026(6) -0.029(6) -0.044(6)
C102 0.070(6) 0.087(8) 0.095(8) 0.018(6) -0.022(6) -0.029(6)
C103 0.080(7) 0.088(8) 0.078(7) 0.012(6) -0.014(5) -0.029(6)
C104 0.080(7) 0.085(8) 0.069(7) 0.023(6) -0.013(5) -0.034(6)
C105 0.104(9) 0.155(13) 0.076(8) 0.036(8) -0.040(6) -0.060(9)
C106 0.073(6) 0.062(6) 0.043(5) 0.002(4) 0.003(4) -0.029(5)
C107 0.060(5) 0.064(6) 0.050(5) 0.013(4) 0.000(4) -0.020(4)
C108 0.060(5) 0.064(6) 0.060(6) -0.001(4) 0.002(4) -0.026(5)
C109 0.053(5) 0.087(8) 0.066(6) 0.011(5) -0.007(4) -0.023(5)
C110 0.067(6) 0.069(6) 0.060(6) 0.002(5) -0.009(4) -0.022(5)
C111 0.070(6) 0.069(6) 0.059(6) -0.011(5) -0.008(4) -0.022(5)
C112 0.064(5) 0.069(7) 0.054(5) 0.002(5) -0.005(4) -0.014(5)
C113 0.072(6) 0.089(8) 0.094(8) 0.006(6) -0.017(6) -0.024(6)
C114 0.062(6) 0.100(9) 0.058(6) 0.021(6) -0.009(4) -0.038(6)
C122 0.041(4) 0.070(6) 0.047(5) -0.012(4) -0.001(4) -0.008(4)
C123 0.051(5) 0.064(6) 0.061(6) 0.001(5) -0.007(4) -0.007(4)
C124 0.057(5) 0.064(6) 0.073(6) -0.007(5) 0.002(4) -0.004(5)
C125 0.077(6) 0.068(7) 0.075(7) 0.014(5) -0.003(5) -0.007(5)
C126 0.089(7) 0.059(6) 0.072(7) -0.013(5) -0.009(6) 0.008(5)
C127 0.071(6) 0.077(8) 0.069(7) -0.020(6) -0.002(5) -0.006(5)
C128 0.066(6) 0.073(7) 0.056(6) -0.002(5) 0.005(4) -0.010(5)
C129 0.159(14) 0.099(11) 0.140(14) 0.029(10) -0.013(11) -0.032(10)
N1 0.047(4) 0.068(5) 0.047(4) 0.006(3) 0.002(3) -0.008(3)
N2 0.072(5) 0.056(5) 0.055(5) 0.002(4) -0.003(4) -0.004(4)
N3 0.111(7) 0.061(5) 0.053(5) -0.001(4) 0.001(4) -0.035(5)
N4 0.052(4) 0.075(5) 0.052(4) -0.001(4) 0.001(3) -0.021(4)

loop_
_atom_type_symbol
_atom_type_description
_atom_type_scat_dispersion_real
_atom_type_scat_dispersion_imag
_atom_type_scat_source
C C 0.0033 0.0016 'International Tables Vol C Tables 4.2.6.8 and 6.1.1.4'
H H 0.0000 0.0000 'International Tables Vol C Tables 4.2.6.8 and 6.1.1.4'
Dy Dy -0.1892 4.4098 'International Tables Vol C Tables 4.2.6.8 and 6.1.1.4'
Fe Fe 0.3463 0.8444 'International Tables Vol C Tables 4.2.6.8 and 6.1.1.4'
N N 0.0061 0.0033 'International Tables Vol C Tables 4.2.6.8 and 6.1.1.4'
O O 0.0106 0.0060 'International Tables Vol C Tables 4.2.6.8 and 6.1.1.4'

loop_
_geom_angle_atom_site_label_1
_geom_angle_atom_site_label_2
_geom_angle_atom_site_label_3
_geom_angle
Fe1 Dy1 Fe4 173.50(3)
O1 Dy1 Fe1 34.08(12)
O1 Dy1 Fe4 152.01(12)
O4 Dy1 Fe1 152.08(14)
O4 Dy1 Fe4 33.74(14)
O4 Dy1 O1 123.69(18)
O5 Dy1 Fe1 33.41(12)
O5 Dy1 Fe4 142.22(12)
O5 Dy1 O1 64.44(17)
O5 Dy1 O4 141.41(18)
O5 Dy1 O12 137.4(2)
O5 Dy1 O14 76.84(18)
O5 Dy1 O35 73.9(2)
O12 Dy1 Fe1 142.94(14)
O12 Dy1 Fe4 33.29(14)
O12 Dy1 O1 141.17(18)
O12 Dy1 O4 63.7(2)
O14 Dy1 Fe1 109.43(14)
O14 Dy1 Fe4 65.51(14)
O14 Dy1 O1 140.74(18)
O14 Dy1 O4 83.12(19)
O14 Dy1 O12 73.91(19)
O15 Dy1 Fe1 95.92(14)
O15 Dy1 Fe4 88.01(14)
O15 Dy1 O1 67.95(18)
O15 Dy1 O4 80.90(19)
O15 Dy1 O5 129.32(18)
O15 Dy1 O12 77.00(19)
O15 Dy1 O14 150.7(2)
O15 Dy1 O19 111.4(2)
O15 Dy1 O35 85.7(2)
O19 Dy1 Fe1 87.94(15)
O19 Dy1 Fe4 95.45(15)
O19 Dy1 O1 81.08(19)
O19 Dy1 O4 68.0(2)
O19 Dy1 O5 77.5(2)
O19 Dy1 O12 128.7(2)
O19 Dy1 O14 84.7(2)
O19 Dy1 O35 151.4(2)
O35 Dy1 Fe1 66.97(14)
O35 Dy1 Fe4 108.32(14)
O35 Dy1 O1 84.83(19)
O35 Dy1 O4 139.5(2)
O35 Dy1 O12 76.2(2)
O35 Dy1 O14 90.8(2)
Fe2 Dy2 Fe1 175.58(3)
O1 Dy2 Fe1 34.49(12)
O1 Dy2 Fe2 148.15(12)
O1 Dy2 O2 120.18(18)
O2 Dy2 Fe1 149.28(13)
O2 Dy2 Fe2 35.12(13)
O6 Dy2 Fe1 33.77(13)
O6 Dy2 Fe2 144.99(13)
O6 Dy2 O1 66.27(18)
O6 Dy2 O2 143.95(19)
O6 Dy2 O7 131.66(19)
O6 Dy2 O18 71.65(19)
O7 Dy2 Fe1 141.83(14)
O7 Dy2 Fe2 33.91(14)
O7 Dy2 O1 142.32(19)
O7 Dy2 O2 67.57(19)
O7 Dy2 O18 75.6(2)
O18 Dy2 Fe1 66.22(14)
O18 Dy2 Fe2 109.51(14)
O18 Dy2 O1 82.90(19)
O18 Dy2 O2 141.38(19)
O20 Dy2 Fe1 84.59(16)
O20 Dy2 Fe2 99.30(16)
O20 Dy2 O1 79.2(2)
O20 Dy2 O2 70.1(2)
O20 Dy2 O6 77.3(2)
O20 Dy2 O7 132.3(2)
O20 Dy2 O18 148.3(2)
O20 Dy2 O21 78.5(2)
O21 Dy2 Fe1 111.99(15)
O21 Dy2 Fe2 67.06(15)
O21 Dy2 O1 141.34(19)
O21 Dy2 O2 80.6(2)
O21 Dy2 O6 78.2(2)
O21 Dy2 O7 73.9(2)
O21 Dy2 O18 100.5(2)
O28 Dy2 Fe1 98.42(15)
O28 Dy2 Fe2 82.05(15)
O28 Dy2 O1 69.74(19)
O28 Dy2 O2 76.7(2)
O28 Dy2 O6 131.8(2)
O28 Dy2 O7 77.6(2)
O28 Dy2 O18 84.6(2)
O28 Dy2 O20 112.8(2)
O28 Dy2 O21 148.7(2)
Fe3 Dy3 Fe2 172.47(3)
O2 Dy3 Fe2 34.25(13)
O2 Dy3 Fe3 152.32(13)
O2 Dy3 O3 125.6(2)
O3 Dy3 Fe2 152.46(14)
O3 Dy3 Fe3 34.34(14)
O8 Dy3 Fe2 33.37(14)
O8 Dy3 Fe3 142.06(14)
O8 Dy3 O2 64.91(19)
O8 Dy3 O3 139.6(2)
O8 Dy3 O24 73.5(2)
O8 Dy3 O25 128.8(2)
O8 Dy3 O27 76.7(2)
O8 Dy3 O29 75.6(2)
O9 Dy3 Fe2 142.21(15)
O9 Dy3 Fe3 33.09(15)
O9 Dy3 O2 138.6(2)
O9 Dy3 O3 64.4(2)
O9 Dy3 O8 138.0(2)
O9 Dy3 O24 77.0(2)
O9 Dy3 O25 74.9(2)
O9 Dy3 O27 127.8(2)
O9 Dy3 O29 75.3(2)
O24 Dy3 Fe2 65.45(14)
O24 Dy3 Fe3 108.72(15)
O24 Dy3 O2 81.9(2)
O24 Dy3 O3 141.3(2)
O24 Dy3 O29 90.3(2)
O25 Dy3 Fe2 95.49(14)
O25 Dy3 Fe3 88.27(14)
O25 Dy3 O2 67.32(19)
O25 Dy3 O3 84.5(2)
O25 Dy3 O24 82.8(2)
O25 Dy3 O27 117.0(2)
O25 Dy3 O29 150.2(2)
O27 Dy3 Fe2 89.42(14)
O27 Dy3 Fe3 94.69(14)
O27 Dy3 O2 85.7(2)
O27 Dy3 O3 66.6(2)
O27 Dy3 O24 150.2(2)
O27 Dy3 O29 82.1(2)
O29 Dy3 Fe2 107.90(15)
O29 Dy3 Fe3 66.55(15)
O29 Dy3 O2 140.4(2)
O29 Dy3 O3 83.0(2)
Fe3 Dy4 Fe4 174.67(3)
O3 Dy4 Fe3 35.55(13)
O3 Dy4 Fe4 149.78(13)
O4 Dy4 Fe3 148.98(14)
O4 Dy4 Fe4 34.62(13)
O4 Dy4 O3 120.61(18)
O10 Dy4 Fe3 34.54(15)
O10 Dy4 Fe4 140.42(15)
O10 Dy4 O3 68.9(2)
O10 Dy4 O4 143.3(2)
O10 Dy4 O11 127.6(2)
O10 Dy4 O16 131.5(2)
O10 Dy4 O32 74.7(2)
O10 Dy4 O33 76.0(2)
O11 Dy4 Fe3 143.34(14)
O11 Dy4 Fe4 34.37(14)
O11 Dy4 O3 144.8(2)
O11 Dy4 O4 67.36(19)
O11 Dy4 O32 76.2(2)
O11 Dy4 O33 73.0(2)
O16 Dy4 Fe3 98.46(15)
O16 Dy4 Fe4 85.90(15)
O16 Dy4 O3 69.4(2)
O16 Dy4 O4 80.79(19)
O16 Dy4 O11 79.2(2)
O16 Dy4 O32 75.0(2)
O16 Dy4 O33 150.2(2)
O26 Dy4 Fe3 82.61(18)
O26 Dy4 Fe4 98.50(18)
O26 Dy4 O3 77.1(2)
O26 Dy4 O4 69.8(2)
O26 Dy4 O10 79.4(2)
O26 Dy4 O11 132.2(2)
O26 Dy4 O16 113.8(2)
O26 Dy4 O32 150.5(2)
O26 Dy4 O33 78.7(2)
O32 Dy4 Fe3 68.05(16)
O32 Dy4 Fe4 110.43(15)
O32 Dy4 O3 80.6(2)
O32 Dy4 O4 139.3(2)
O32 Dy4 O33 107.9(2)
O33 Dy4 Fe3 110.25(17)
O33 Dy4 Fe4 65.04(17)
O33 Dy4 O3 140.2(2)
O33 Dy4 O4 78.7(2)
Dy2 Fe1 Dy1 84.51(3)
O1 Fe1 Dy1 45.85(16)
O1 Fe1 Dy2 45.65(17)
O1 Fe1 O5 82.7(2)
O1 Fe1 O17 102.6(2)
O1 Fe1 O36 103.1(2)
O1 Fe1 N1 155.8(3)
O5 Fe1 Dy1 41.09(15)
O5 Fe1 Dy2 104.58(17)
O5 Fe1 O17 170.5(2)
O5 Fe1 O36 88.2(2)
O5 Fe1 N1 82.2(2)
O6 Fe1 Dy1 108.69(16)
O6 Fe1 Dy2 41.83(15)
O6 Fe1 O1 84.7(2)
O6 Fe1 O5 100.8(2)
O6 Fe1 O17 87.6(2)
O6 Fe1 O36 168.9(2)
O6 Fe1 N1 79.8(3)
O17 Fe1 Dy1 139.90(17)
O17 Fe1 Dy2 84.61(17)
O17 Fe1 N1 95.2(2)
O36 Fe1 Dy1 82.37(16)
O36 Fe1 Dy2 142.03(17)
O36 Fe1 O17 82.9(2)
O36 Fe1 N1 95.2(3)
N1 Fe1 Dy1 123.14(17)
N1 Fe1 Dy2 121.6(2)
Dy2 Fe2 Dy3 83.25(3)
O2 Fe2 Dy2 46.27(16)
O2 Fe2 Dy3 44.33(17)
O2 Fe2 O22 97.4(2)
O2 Fe2 O23 104.9(2)
O2 Fe2 N2 153.8(3)
O7 Fe2 Dy2 42.17(16)
O7 Fe2 Dy3 109.94(18)
O7 Fe2 O2 86.4(2)
O7 Fe2 O8 103.1(2)
O7 Fe2 O22 88.4(2)
O7 Fe2 O23 166.3(2)
O7 Fe2 N2 79.8(3)
O8 Fe2 Dy2 104.04(18)
O8 Fe2 Dy3 41.19(17)
O8 Fe2 O2 81.8(2)
O8 Fe2 O22 168.4(2)
O8 Fe2 O23 86.5(2)
O8 Fe2 N2 79.8(3)
O22 Fe2 Dy2 83.22(17)
O22 Fe2 Dy3 133.09(17)
O22 Fe2 N2 104.3(3)
O23 Fe2 Dy2 145.28(19)
O23 Fe2 Dy3 83.77(17)
O23 Fe2 O22 82.5(2)
O23 Fe2 N2 92.5(3)
N2 Fe2 Dy2 121.6(2)
N2 Fe2 Dy3 121.00(19)
Dy4 Fe3 Dy3 84.08(3)
O3 Fe3 Dy3 44.86(18)
O3 Fe3 Dy4 46.67(18)
O3 Fe3 O30 104.8(3)
O3 Fe3 O31 95.7(3)
O3 Fe3 N3 155.0(3)
O9 Fe3 Dy3 41.11(17)
O9 Fe3 Dy4 103.35(19)
O9 Fe3 O3 81.7(3)
O9 Fe3 O10 103.5(3)
O9 Fe3 O30 88.7(3)
O9 Fe3 O31 166.8(3)
O9 Fe3 N3 81.0(3)
O10 Fe3 Dy3 111.58(18)
O10 Fe3 Dy4 41.85(19)
O10 Fe3 O3 86.9(3)
O10 Fe3 O30 164.3(3)
O10 Fe3 O31 89.2(3)
O10 Fe3 N3 79.7(3)
O30 Fe3 Dy3 84.05(18)
O30 Fe3 Dy4 145.0(2)
O30 Fe3 O31 79.4(3)
O30 Fe3 N3 92.8(3)
O31 Fe3 Dy3 130.65(19)
O31 Fe3 Dy4 83.76(19)
O31 Fe3 N3 105.1(3)
N3 Fe3 Dy3 122.0(2)
N3 Fe3 Dy4 121.3(2)
Dy4 Fe4 Dy1 83.23(3)
O4 Fe4 Dy1 44.58(16)
O4 Fe4 Dy4 45.56(16)
O4 Fe4 O11 85.4(2)
O4 Fe4 O12 81.7(2)
O4 Fe4 O13 105.1(2)
O4 Fe4 O34 101.4(3)
O4 Fe4 N4 155.1(2)
O11 Fe4 Dy1 109.51(17)
O11 Fe4 Dy4 42.11(18)
O11 Fe4 O13 167.3(2)
O11 Fe4 O34 88.3(3)
O11 Fe4 N4 79.3(3)
O12 Fe4 Dy1 41.83(17)
O12 Fe4 Dy4 102.73(17)
O12 Fe4 O11 100.7(2)
O12 Fe4 O13 88.0(2)
O12 Fe4 O34 170.7(3)
O12 Fe4 N4 82.1(2)
O13 Fe4 Dy1 83.18(16)
O13 Fe4 Dy4 144.92(19)
O13 Fe4 O34 82.7(2)
O13 Fe4 N4 93.0(3)
O34 Fe4 Dy1 136.81(19)
O34 Fe4 Dy4 85.4(2)
O34 Fe4 N4 97.6(3)
N4 Fe4 Dy1 123.72(19)
N4 Fe4 Dy4 121.30(19)
Dy1 O1 H1 92(6)
Dy2 O1 Dy1 135.2(2)
Dy2 O1 H1 103(6)
Fe1 O1 Dy1 100.1(2)
Fe1 O1 Dy2 99.9(2)
Fe1 O1 H1 133(6)
Dy2 O2 H2 106(6)
Dy3 O2 Dy2 133.9(3)
Dy3 O2 H2 103(6)
Fe2 O2 Dy2 98.6(2)
Fe2 O2 Dy3 101.4(2)
Fe2 O2 H2 114(6)
Dy3 O3 H3 95(7)
Dy4 O3 Dy3 134.5(3)
Dy4 O3 H3 101(7)
Fe3 O3 Dy3 100.8(3)
Fe3 O3 Dy4 97.8(2)
Fe3 O3 H3 134(7)
Dy1 O4 H4 97(6)
Dy4 O4 Dy1 134.3(2)
Dy4 O4 H4 111(6)
Fe4 O4 Dy1 101.7(2)
Fe4 O4 Dy4 99.8(2)
Fe4 O4 H4 113(6)
Fe1 O5 Dy1 105.5(2)
C1 O5 Dy1 136.3(5)
C1 O5 Fe1 115.1(5)
Fe1 O6 Dy2 104.4(2)
C4 O6 Dy2 135.5(5)
C4 O6 Fe1 118.7(5)
Fe2 O7 Dy2 103.9(2)
C9 O7 Dy2 134.1(5)
C9 O7 Fe2 117.8(5)
Fe2 O8 Dy3 105.4(3)
C12 O8 Dy3 132.7(5)
C12 O8 Fe2 115.8(5)
Fe3 O9 Dy3 105.8(3)
C17 O9 Dy3 132.2(5)
C17 O9 Fe3 116.0(5)
Fe3 O10 Dy4 103.6(3)
C20 O10 Dy4 135.2(6)
C20 O10 Fe3 118.8(6)
Fe4 O11 Dy4 103.5(3)
C25 O11 Dy4 136.3(5)
C25 O11 Fe4 120.2(5)
Fe4 O12 Dy1 104.9(3)
C28 O12 Dy1 134.2(5)
C28 O12 Fe4 115.6(5)
C33 O13 Fe4 127.0(5)
C33 O14 Dy1 137.0(5)
C41 O15 Dy1 134.7(5)
C41 O16 Dy4 137.3(5)
C50 O17 Fe1 123.8(6)
C50 O18 Dy2 132.7(5)
C58 O19 Dy1 134.2(5)
C58 O20 Dy2 140.3(6)
C66 O21 Dy2 136.7(5)
C66 O22 Fe2 127.5(6)
C74 O23 Fe2 126.5(6)
C74 O24 Dy3 135.3(6)
C82 O25 Dy3 139.3(6)
C82 O26 Dy4 157.3(7)
C90 O27 Dy3 137.4(6)
C90 O28 Dy2 157.1(6)
C98 O29 Dy3 134.2(6)
C98 O30 Fe3 127.5(6)
C106 O31 Fe3 128.5(6)
C106 O32 Dy4 133.4(6)
C114 O33 Dy4 137.4(7)
C114 O34 Fe4 125.3(6)
C122 O35 Dy1 133.9(6)
C122 O36 Fe1 126.4(6)
O5 C1 H1A 109.9
O5 C1 H1B 109.9
O5 C1 C0AA 109.0(7)
H1A C1 H1B 108.3
C0AA C1 H1A 109.9
C0AA C1 H1B 109.9
C1 C0AA H0AA 109.8
C1 C0AA H0AB 109.8
H0AA C0AA H0AB 108.2
N1 C0AA C1 109.6(7)
N1 C0AA H0AA 109.8
N1 C0AA H0AB 109.8
H3A C3 H3B 108.3
C4 C3 H3A 109.8
C4 C3 H3B 109.8
N1 C3 H3A 109.8
N1 C3 H3B 109.8
N1 C3 C4 109.2(7)
O6 C4 C3 111.7(7)
O6 C4 H4A 109.3
O6 C4 H4B 109.3
C3 C4 H4A 109.3
C3 C4 H4B 109.3
H4A C4 H4B 107.9
H5A C5 H5B 107.2
C1AA C5 H5A 107.9
C1AA C5 H5B 107.9
N1 C5 H5A 107.9
N1 C5 H5B 107.9
N1 C5 C1AA 117.4(8)
C5 C1AA H1AA 109.3
C5 C1AA H1AB 109.3
C5 C1AA C7 111.5(8)
H1AA C1AA H1AB 108.0
C7 C1AA H1AA 109.3
C7 C1AA H1AB 109.3
C1AA C7 H7A 109.3
C1AA C7 H7B 109.3
H7A C7 H7B 108.0
C8 C7 C1AA 111.4(10)
C8 C7 H7A 109.3
C8 C7 H7B 109.3
C7 C8 H8A 109.5
C7 C8 H8B 109.5
C7 C8 H8C 109.5
H8A C8 H8B 109.5
H8A C8 H8C 109.5
H8B C8 H8C 109.5
O7 C9 H9A 109.9
O7 C9 H9B 109.9
O7 C9 C10 109.1(8)
H9A C9 H9B 108.3
C10 C9 H9A 109.9
C10 C9 H9B 109.9
C9 C10 H10A 109.6
C9 C10 H10B 109.6
H10A C10 H10B 108.1
N2 C10 C9 110.3(7)
N2 C10 H10A 109.6
N2 C10 H10B 109.6
H11A C11 H11B 108.2
C12 C11 H11A 109.8
C12 C11 H11B 109.8
C12 C11 N2 109.4(8)
N2 C11 H11A 109.8
N2 C11 H11B 109.8
O8 C12 C11 109.9(8)
O8 C12 H12A 109.7
O8 C12 H12B 109.7
C11 C12 H12A 109.7
C11 C12 H12B 109.7
H12A C12 H12B 108.2
H13A C13 H13B 107.7
C14 C13 H13A 108.9
C14 C13 H13B 108.9
N2 C13 H13A 108.9
N2 C13 H13B 108.9
N2 C13 C14 113.3(8)
C13 C14 H14A 109.2
C13 C14 H14B 109.2
C13 C14 C15 112.0(9)
H14A C14 H14B 107.9
C15 C14 H14A 109.2
C15 C14 H14B 109.2
C14 C15 H15A 108.6
C14 C15 H15B 108.6
H15A C15 H15B 107.6
C16 C15 C14 114.5(10)
C16 C15 H15A 108.6
C16 C15 H15B 108.6
C15 C16 H16A 109.5
C15 C16 H16B 109.5
C15 C16 H16C 109.5
H16A C16 H16B 109.5
H16A C16 H16C 109.5
H16B C16 H16C 109.5
O9 C17 H17A 110.2
O9 C17 H17B 110.2
O9 C17 C18 107.4(8)
H17A C17 H17B 108.5
C18 C17 H17A 110.2
C18 C17 H17B 110.2
C17 C18 H18A 109.4
C17 C18 H18B 109.4
H18A C18 H18B 108.0
N3 C18 C17 111.2(9)
N3 C18 H18A 109.4
N3 C18 H18B 109.4
H19A C19 H19B 108.2
C20 C19 H19A 109.7
C20 C19 H19B 109.7
N3 C19 H19A 109.7
N3 C19 H19B 109.7
N3 C19 C20 109.9(8)
O10 C20 C19 108.6(8)
O10 C20 H20A 110.0
O10 C20 H20B 110.0
C19 C20 H20A 110.0
C19 C20 H20B 110.0
H20A C20 H20B 108.4
H21A C21 H21B 107.3
C22 C21 H21A 108.2
C22 C21 H21B 108.2
C22 C21 N3 116.5(9)
N3 C21 H21A 108.2
N3 C21 H21B 108.2
C21 C22 H22A 109.6
C21 C22 H22B 109.6
C21 C22 C23 110.1(9)
H22A C22 H22B 108.1
C23 C22 H22A 109.6
C23 C22 H22B 109.6
C22 C23 H23A 108.5
C22 C23 H23B 108.5
H23A C23 H23B 107.5
C24 C23 C22 115.1(10)
C24 C23 H23A 108.5
C24 C23 H23B 108.5
C23 C24 H24A 109.5
C23 C24 H24B 109.5
C23 C24 H24C 109.5
H24A C24 H24B 109.5
H24A C24 H24C 109.5
H24B C24 H24C 109.5
O11 C25 H25A 109.6
O11 C25 H25B 109.6
O11 C25 C26 110.4(7)
H25A C25 H25B 108.1
C26 C25 H25A 109.6
C26 C25 H25B 109.6
C25 C26 H26A 109.8
C25 C26 H26B 109.8
H26A C26 H26B 108.2
N4 C26 C25 109.5(7)
N4 C26 H26A 109.8
N4 C26 H26B 109.8
H27A C27 H27B 108.0
C28 C27 H27A 109.4
C28 C27 H27B 109.4
N4 C27 H27A 109.4
N4 C27 H27B 109.4
N4 C27 C28 111.3(7)
O12 C28 C27 106.3(7)
O12 C28 H28A 110.5
O12 C28 H28B 110.5
C27 C28 H28A 110.5
C27 C28 H28B 110.5
H28A C28 H28B 108.7
H29A C29 H29B 107.0
C30 C29 H29A 107.6
C30 C29 H29B 107.6
N4 C29 H29A 107.6
N4 C29 H29B 107.6
N4 C29 C30 119.0(9)
C29 C30 H30A 108.6
C29 C30 H30B 108.6
C29 C30 C31 114.8(10)
H30A C30 H30B 107.5
C31 C30 H30A 108.6
C31 C30 H30B 108.6
C30 C31 H31A 109.0
C30 C31 H31B 109.0
C30 C31 C32 113.1(11)
H31A C31 H31B 107.8
C32 C31 H31A 109.0
C32 C31 H31B 109.0
C31 C32 H32A 109.5
C31 C32 H32B 109.5
C31 C32 H32C 109.5
H32A C32 H32B 109.5
H32A C32 H32C 109.5
H32B C32 H32C 109.5
O13 C33 C34 116.3(8)
O14 C33 O13 124.4(8)
O14 C33 C34 119.2(8)
C35 C34 C33 121.6(8)
C35 C34 C39 118.8(8)
C39 C34 C33 119.6(8)
C34 C35 H35 118.9
C34 C35 C36 122.2(9)
C36 C35 H35 118.9
C35 C36 C37 118.2(8)
C35 C36 C40 121.7(9)
C37 C36 C40 120.0(9)
C36 C37 H37 119.8
C38 C37 C36 120.4(9)
C38 C37 H37 119.8
C37 C38 H38 119.6
C39 C38 C37 120.7(10)
C39 C38 H38 119.6
C34 C39 H39 120.2
C38 C39 C34 119.6(9)
C38 C39 H39 120.2
C36 C40 H40A 109.5
C36 C40 H40B 109.5
C36 C40 H40C 109.5
H40A C40 H40B 109.5
H40A C40 H40C 109.5
H40B C40 H40C 109.5
O15 C41 O16 123.7(8)
O15 C41 C42 119.2(8)
O16 C41 C42 117.1(8)
C43 C42 C41 119.5(9)
C47 C42 C41 119.4(9)
C47 C42 C43 120.8(10)
C42 C43 H43 120.6
C42 C43 C44 118.7(13)
C44 C43 H43 120.6
C43 C44 H44 120.3
C45 C44 C43 119.5(14)
C45 C44 H44 120.3
C44 C45 H45 118.2
C44 C45 C46 123.6(13)
C46 C45 H45 118.2
C45 C46 C47 117.7(12)
C45 C46 C48 122.4(15)
C47 C46 C48 119.8(15)
C42 C47 C46 119.7(11)
C42 C47 H47 120.2
C46 C47 H47 120.2
C46 C48 H48A 109.5
C46 C48 H48B 109.5
C46 C48 H48C 109.5
H48A C48 H48B 109.5
H48A C48 H48C 109.5
H48B C48 H48C 109.5
O17 C50 C51 115.8(8)
O18 C50 O17 125.7(8)
O18 C50 C51 118.5(8)
C52 C51 C50 120.2(8)
C56 C51 C50 119.9(8)
C56 C51 C52 119.8(8)
C51 C52 H52 120.1
C53 C52 C51 119.8(9)
C53 C52 H52 120.1
C52 C53 H53 119.5
C54 C53 C52 121.0(10)
C54 C53 H53 119.5
C53 C54 H54 119.8
C53 C54 C55 120.5(8)
C55 C54 H54 119.8
C54 C55 C56 118.4(9)
C54 C55 C57 121.9(9)
C56 C55 C57 119.8(10)
C51 C56 C55 120.4(9)
C51 C56 H56 119.8
C55 C56 H56 119.8
C55 C57 H57A 109.5
C55 C57 H57B 109.5
C55 C57 H57C 109.5
H57A C57 H57B 109.5
H57A C57 H57C 109.5
H57B C57 H57C 109.5
O19 C58 O20 124.1(8)
O19 C58 C59 117.4(9)
O20 C58 C59 118.5(9)
C60 C59 C58 120.1(12)
C64 C59 C58 120.1(12)
C64 C59 C60 119.8(11)
C59 C60 H60 118.9
C61 C60 C59 122.2(13)
C61 C60 H60 118.9
C60 C61 C65 123.9(13)
C62 C61 C60 119.0(14)
C62 C61 C65 117.0(11)
C61 C62 H62 118.7
C61 C62 C63 122.6(12)
C63 C62 H62 118.7
C62 C63 H63 120.1
C62 C63 C64 119.9(13)
C64 C63 H63 120.1
C59 C64 C63 116.5(13)
C59 C64 H64 121.7
C63 C64 H64 121.7
C61 C65 H65A 109.5
C61 C65 H65B 109.5
C61 C65 H65C 109.5
H65A C65 H65B 109.5
H65A C65 H65C 109.5
H65B C65 H65C 109.5
O21 C66 O22 125.5(8)
O21 C66 C67 117.5(8)
O22 C66 C67 116.9(8)
C68 C67 C66 120.7(8)
C72 C67 C66 120.2(8)
C72 C67 C68 119.2(8)
C67 C68 H68 119.5
C69 C68 C67 121.0(9)
C69 C68 H68 119.5
C68 C69 C73 119.7(9)
C70 C69 C68 119.2(10)
C70 C69 C73 121.1(9)
C69 C70 H70 119.5
C69 C70 C71 121.0(10)
C71 C70 H70 119.5
C70 C71 H71 120.4
C72 C71 C70 119.2(10)
C72 C71 H71 120.4
C67 C72 C71 120.2(10)
C67 C72 H72 119.9
C71 C72 H72 119.9
C69 C73 H73A 109.5
C69 C73 H73B 109.5
C69 C73 H73C 109.5
H73A C73 H73B 109.5
H73A C73 H73C 109.5
H73B C73 H73C 109.5
O23 C74 C75 115.6(8)
O24 C74 O23 125.5(9)
O24 C74 C75 118.8(8)
C76 C75 C74 119.9(8)
C76 C75 C80 119.5(9)
C80 C75 C74 120.5(8)
C75 C76 H76 119.3
C75 C76 C77 121.4(9)
C77 C76 H76 119.3
C76 C77 C81 120.5(10)
C78 C77 C76 118.1(9)
C78 C77 C81 121.3(10)
C77 C78 H78 118.6
C77 C78 C79 122.8(10)
C79 C78 H78 118.6
C78 C79 H79 121.3
C80 C79 C78 117.4(10)
C80 C79 H79 121.3
C75 C80 C79 120.6(9)
C75 C80 H80 119.7
C79 C80 H80 119.7
C77 C81 H81A 109.5
C77 C81 H81B 109.5
C77 C81 H81C 109.5
H81A C81 H81B 109.5
H81A C81 H81C 109.5
H81B C81 H81C 109.5
O25 C82 O26 124.6(9)
O25 C82 C83 118.9(9)
O26 C82 C83 116.5(10)
C84 C83 C82 120.8(11)
C88 C83 C82 120.5(12)
C88 C83 C84 118.5(12)
C83 C84 H84 119.2
C85 C84 C83 121.6(12)
C85 C84 H84 119.2
C84 C85 H85 121.1
C86 C85 C84 117.8(13)
C86 C85 H85 121.1
C85 C86 H86 117.9
C85 C86 C87 124.2(13)
C87 C86 H86 117.9
C86 C87 C88 116.3(12)
C86 C87 C89 124.2(12)
C88 C87 C89 119.4(12)
C83 C88 C87 121.0(13)
C83 C88 H88 119.5
C87 C88 H88 119.5
C87 C89 H89A 109.5
C87 C89 H89B 109.5
C87 C89 H89C 109.5
H89A C89 H89B 109.5
H89A C89 H89C 109.5
H89B C89 H89C 109.5
O27 C90 O28 125.9(8)
O27 C90 C91 119.0(7)
O28 C90 C91 115.1(8)
C92 C91 C90 117.4(8)
C96 C91 C90 121.3(9)
C96 C91 C92 121.0(10)
C91 C92 H92 119.5
C91 C92 C93 121.0(11)
C93 C92 H92 119.5
C92 C93 C97 120.6(15)
C94 C93 C92 116.2(14)
C94 C93 C97 123.1(16)
C93 C94 H94 118.5
C95 C94 C93 122.9(14)
C95 C94 H94 118.5
C94 C95 H95 119.6
C94 C95 C96 120.9(12)
C96 C95 H95 119.6
C91 C96 C95 117.7(12)
C91 C96 H96 121.2
C95 C96 H96 121.2
C93 C97 H97A 109.5
C93 C97 H97B 109.5
C93 C97 H97C 109.5
H97A C97 H97B 109.5
H97A C97 H97C 109.5
H97B C97 H97C 109.5
O29 C98 O30 127.1(9)
O29 C98 C99 118.5(9)
O30 C98 C99 114.5(8)
C100 C99 C98 120.3(9)
C100 C99 C104 119.0(10)
C104 C99 C98 120.5(9)
C99 C100 H100 118.7
C101 C100 C99 122.6(10)
C101 C100 H100 118.7
C100 C101 C102 118.7(10)
C100 C101 C105 119.9(11)
C102 C101 C105 121.3(10)
C101 C102 H102 120.3
C101 C102 C103 119.3(10)
C103 C102 H102 120.3
C102 C103 H103 119.0
C104 C103 C102 122.0(11)
C104 C103 H103 119.0
C99 C104 H104 120.8
C103 C104 C99 118.4(10)
C103 C104 H104 120.8
C101 C105 H10C 109.5
C101 C105 H10D 109.5
C101 C105 H10E 109.5
H10C C105 H10D 109.5
H10C C105 H10E 109.5
H10D C105 H10E 109.5
O31 C106 O32 125.9(9)
O31 C106 C107 116.1(9)
O32 C106 C107 118.0(8)
C108 C107 C106 120.1(9)
C112 C107 C106 121.1(8)
C112 C107 C108 118.8(9)
C107 C108 H108 119.5
C109 C108 C107 121.0(9)
C109 C108 H108 119.5
C108 C109 C110 119.8(9)
C108 C109 C113 119.8(10)
C110 C109 C113 120.4(9)
C109 C110 H110 120.1
C111 C110 C109 119.8(9)
C111 C110 H110 120.1
C110 C111 H111 119.3
C110 C111 C112 121.3(9)
C112 C111 H111 119.3
C107 C112 H112 120.4
C111 C112 C107 119.3(9)
C111 C112 H112 120.4
C109 C113 H11C 109.5
C109 C113 H11D 109.5
C109 C113 H11E 109.5
H11C C113 H11D 109.5
H11C C113 H11E 109.5
H11D C113 H11E 109.5
O33 C114 O34 125.6(9)
O33 C114 C115_a 110.8(11)
O33 C114 C175_b 129.5(10)
O34 C114 C115_a 123.4(10)
O34 C114 C175_b 104.8(10)
C116_a C115_a C114 125.8(9)
C116_a C115_a C120_a 120.0
C120_a C115_a C114 114.2(9)
C115_a C116_a H116_a 120.0
C115_a C116_a C117_a 120.0
C117_a C116_a H116_a 120.0
C116_a C117_a C121_a 126.4(17)
C118_a C117_a C116_a 120.0
C118_a C117_a C121_a 109.4(16)
C117_a C118_a H118_a 120.0
C117_a C118_a C119_a 120.0
C119_a C118_a H118_a 120.0
C118_a C119_a H119_a 120.0
C118_a C119_a C120_a 120.0
C120_a C119_a H119_a 120.0
C115_a C120_a H120_a 120.0
C119_a C120_a C115_a 120.0
C119_a C120_a H120_a 120.0
C176_b C175_b C114 112.0(9)
C176_b C175_b C180_b 120.0
C180_b C175_b C114 128.0(9)
C175_b C176_b H176_b 120.0
C175_b C176_b C177_b 120.0
C177_b C176_b H176_b 120.0
C176_b C177_b C181_b 125.7(16)
C178_b C177_b C176_b 120.0
C178_b C177_b C181_b 114.2(16)
C177_b C178_b H178_b 120.0
C177_b C178_b C179_b 120.0
C179_b C178_b H178_b 120.0
C178_b C179_b H179_b 120.0
C180_b C179_b C178_b 120.0
C180_b C179_b H179_b 120.0
C175_b C180_b H180_b 120.0
C179_b C180_b C175_b 120.0
C179_b C180_b H180_b 120.0
C117_a C121_a H12C_a 109.5
C117_a C121_a H12D_a 109.5
C117_a C121_a H12E_a 109.5
H12C_a C121_a H12D_a 109.5
H12C_a C121_a H12E_a 109.5
H12D_a C121_a H12E_a 109.5
C177_b C181_b H18C_b 109.5
C177_b C181_b H18D_b 109.5
C177_b C181_b H18E_b 109.5
H18C_b C181_b H18D_b 109.5
H18C_b C181_b H18E_b 109.5
H18D_b C181_b H18E_b 109.5
O35 C122 O36 125.7(9)
O35 C122 C123 117.0(7)
O36 C122 C123 117.3(8)
C124 C123 C122 118.7(8)
C128 C123 C122 121.6(9)
C128 C123 C124 119.6(9)
C123 C124 H124 119.9
C125 C124 C123 120.2(9)
C125 C124 H124 119.9
C124 C125 C126 118.0(10)
C124 C125 C129 121.1(11)
C129 C125 C126 120.7(12)
C125 C126 H126 119.4
C127 C126 C125 121.2(10)
C127 C126 H126 119.4
C126 C127 H127 119.7
C126 C127 C128 120.7(9)
C128 C127 H127 119.7
C123 C128 C127 120.3(10)
C123 C128 H128 119.9
C127 C128 H128 119.9
C125 C129 H12F 109.5
C125 C129 H12G 109.5
C125 C129 H12H 109.5
H12F C129 H12G 109.5
H12F C129 H12H 109.5
H12G C129 H12H 109.5
C0AA N1 Fe1 103.8(5)
C3 N1 Fe1 103.7(5)
C3 N1 C0AA 112.1(7)
C5 N1 Fe1 113.1(5)
C5 N1 C0AA 112.5(6)
C5 N1 C3 111.2(7)
C10 N2 Fe2 104.6(5)
C10 N2 C11 107.3(8)
C11 N2 Fe2 105.2(5)
C13 N2 Fe2 120.6(6)
C13 N2 C10 112.0(7)
C13 N2 C11 106.2(8)
C18 N3 Fe3 104.3(5)
C18 N3 C19 109.5(9)
C18 N3 C21 108.5(8)
C19 N3 Fe3 104.4(6)
C19 N3 C21 111.0(7)
C21 N3 Fe3 118.7(7)
C26 N4 Fe4 103.0(5)
C27 N4 Fe4 101.8(5)
C27 N4 C26 111.4(7)
C29 N4 Fe4 118.4(6)
C29 N4 C26 111.4(7)
C29 N4 C27 110.3(8)
N0AA C130 C131 177.4(14)
C130 C131 H13C 109.5
C130 C131 H13D 109.5
C130 C131 H13E 109.5
H13C C131 H13D 109.5
H13C C131 H13E 109.5
H13D C131 H13E 109.5

loop_
_geom_bond_atom_site_label_1
_geom_bond_atom_site_label_2
_geom_bond_distance
Dy1 Fe1 3.4267(12)
Dy1 Fe4 3.4484(12)
Dy1 O1 2.497(5)
Dy1 O4 2.472(5)
Dy1 O5 2.337(5)
Dy1 O12 2.380(5)
Dy1 O14 2.363(5)
Dy1 O15 2.284(5)
Dy1 O19 2.294(7)
Dy1 O35 2.359(7)
Dy2 Fe1 3.3931(13)
Dy2 Fe2 3.3872(13)
Dy2 O1 2.463(6)
Dy2 O2 2.476(6)
Dy2 O6 2.336(5)
Dy2 O7 2.343(5)
Dy2 O18 2.417(6)
Dy2 O20 2.311(6)
Dy2 O21 2.332(6)
Dy2 O28 2.277(5)
Dy3 Fe2 3.4327(12)
Dy3 Fe3 3.4305(13)
Dy3 O2 2.447(6)
Dy3 O3 2.464(6)
Dy3 O8 2.345(6)
Dy3 O9 2.344(6)
Dy3 O24 2.392(7)
Dy3 O25 2.347(6)
Dy3 O27 2.347(7)
Dy3 O29 2.416(6)
Dy4 Fe3 3.3567(14)
Dy4 Fe4 3.3923(14)
Dy4 O3 2.464(6)
Dy4 O4 2.458(5)
Dy4 O10 2.304(6)
Dy4 O11 2.340(6)
Dy4 O16 2.310(6)
Dy4 O26 2.275(6)
Dy4 O32 2.405(6)
Dy4 O33 2.412(7)
Fe1 O1 1.950(5)
Fe1 O5 1.958(5)
Fe1 O6 1.947(6)
Fe1 O17 2.031(5)
Fe1 O36 2.027(6)
Fe1 N1 2.195(7)
Fe2 O2 1.971(6)
Fe2 O7 1.947(6)
Fe2 O8 1.959(6)
Fe2 O22 2.019(6)
Fe2 O23 2.016(6)
Fe2 N2 2.277(8)
Fe3 O3 1.970(6)
Fe3 O9 1.946(6)
Fe3 O10 1.958(6)
Fe3 O30 2.014(7)
Fe3 O31 2.037(6)
Fe3 N3 2.232(8)
Fe4 O4 1.956(6)
Fe4 O11 1.969(6)
Fe4 O12 1.958(6)
Fe4 O13 2.025(6)
Fe4 O34 2.036(6)
Fe4 N4 2.238(8)
O1 H1 0.86(4)
O2 H2 0.84(4)
O3 H3 0.84(4)
O4 H4 0.85(4)
O5 C1 1.401(9)
O6 C4 1.399(9)
O7 C9 1.424(10)
O8 C12 1.408(10)
O9 C17 1.416(11)
O10 C20 1.412(11)
O11 C25 1.373(9)
O12 C28 1.401(10)
O13 C33 1.274(10)
O14 C33 1.253(10)
O15 C41 1.235(10)
O16 C41 1.273(10)
O17 C50 1.266(10)
O18 C50 1.246(11)
O19 C58 1.248(10)
O20 C58 1.258(10)
O21 C66 1.256(11)
O22 C66 1.269(10)
O23 C74 1.274(10)
O24 C74 1.240(11)
O25 C82 1.242(11)
O26 C82 1.248(11)
O27 C90 1.236(10)
O28 C90 1.254(9)
O29 C98 1.265(10)
O30 C98 1.278(11)
O31 C106 1.257(11)
O32 C106 1.265(11)
O33 C114 1.240(12)
O34 C114 1.260(13)
O35 C122 1.249(10)
O36 C122 1.269(10)
C1 H1A 0.9900
C1 H1B 0.9900
C1 C0AA 1.516(11)
C0AA H0AA 0.9900
C0AA H0AB 0.9900
C0AA N1 1.489(10)
C3 H3A 0.9900
C3 H3B 0.9900
C3 C4 1.511(13)
C3 N1 1.484(11)
C4 H4A 0.9900
C4 H4B 0.9900
C5 H5A 0.9900
C5 H5B 0.9900
C5 C1AA 1.512(12)
C5 N1 1.481(11)
C1AA H1AA 0.9900
C1AA H1AB 0.9900
C1AA C7 1.524(14)
C7 H7A 0.9900
C7 H7B 0.9900
C7 C8 1.525(13)
C8 H8A 0.9800
C8 H8B 0.9800
C8 H8C 0.9800
C9 H9A 0.9900
C9 H9B 0.9900
C9 C10 1.503(13)
C10 H10A 0.9900
C10 H10B 0.9900
C10 N2 1.477(11)
C11 H11A 0.9900
C11 H11B 0.9900
C11 C12 1.501(13)
C11 N2 1.513(12)
C12 H12A 0.9900
C12 H12B 0.9900
C13 H13A 0.9900
C13 H13B 0.9900
C13 C14 1.481(14)
C13 N2 1.475(13)
C14 H14A 0.9900
C14 H14B 0.9900
C14 C15 1.557(15)
C15 H15A 0.9900
C15 H15B 0.9900
C15 C16 1.479(16)
C16 H16A 0.9800
C16 H16B 0.9800
C16 H16C 0.9800
C17 H17A 0.9900
C17 H17B 0.9900
C17 C18 1.510(14)
C18 H18A 0.9900
C18 H18B 0.9900
C18 N3 1.486(12)
C19 H19A 0.9900
C19 H19B 0.9900
C19 C20 1.495(14)
C19 N3 1.494(13)
C20 H20A 0.9900
C20 H20B 0.9900
C21 H21A 0.9900
C21 H21B 0.9900
C21 C22 1.470(14)
C21 N3 1.495(12)
C22 H22A 0.9900
C22 H22B 0.9900
C22 C23 1.546(15)
C23 H23A 0.9900
C23 H23B 0.9900
C23 C24 1.505(16)
C24 H24A 0.9800
C24 H24B 0.9800
C24 H24C 0.9800
C25 H25A 0.9900
C25 H25B 0.9900
C25 C26 1.519(12)
C26 H26A 0.9900
C26 H26B 0.9900
C26 N4 1.497(11)
C27 H27A 0.9900
C27 H27B 0.9900
C27 C28 1.534(11)
C27 N4 1.492(11)
C28 H28A 0.9900
C28 H28B 0.9900
C29 H29A 0.9900
C29 H29B 0.9900
C29 C30 1.478(13)
C29 N4 1.470(11)
C30 H30A 0.9900
C30 H30B 0.9900
C30 C31 1.505(14)
C31 H31A 0.9900
C31 H31B 0.9900
C31 C32 1.541(15)
C32 H32A 0.9800
C32 H32B 0.9800
C32 H32C 0.9800
C33 C34 1.500(12)
C34 C35 1.373(12)
C34 C39 1.402(12)
C35 H35 0.9500
C35 C36 1.375(13)
C36 C37 1.391(14)
C36 C40 1.526(13)
C37 H37 0.9500
C37 C38 1.378(14)
C38 H38 0.9500
C38 C39 1.368(13)
C39 H39 0.9500
C40 H40A 0.9800
C40 H40B 0.9800
C40 H40C 0.9800
C41 C42 1.506(12)
C42 C43 1.394(13)
C42 C47 1.382(13)
C43 H43 0.9500
C43 C44 1.401(17)
C44 H44 0.9500
C44 C45 1.36(2)
C45 H45 0.9500
C45 C46 1.361(19)
C46 C47 1.423(16)
C46 C48 1.433(18)
C47 H47 0.9500
C48 H48A 0.9800
C48 H48B 0.9800
C48 H48C 0.9800
C50 C51 1.516(11)
C51 C52 1.390(12)
C51 C56 1.386(12)
C52 H52 0.9500
C52 C53 1.378(12)
C53 H53 0.9500
C53 C54 1.369(14)
C54 H54 0.9500
C54 C55 1.401(14)
C55 C56 1.405(12)
C55 C57 1.531(14)
C56 H56 0.9500
C57 H57A 0.9800
C57 H57B 0.9800
C57 H57C 0.9800
C58 C59 1.494(14)
C59 C60 1.398(18)
C59 C64 1.395(18)
C60 H60 0.9500
C60 C61 1.368(15)
C61 C62 1.324(17)
C61 C65 1.536(18)
C62 H62 0.9500
C62 C63 1.387(18)
C63 H63 0.9500
C63 C64 1.441(15)
C64 H64 0.9500
C65 H65A 0.9800
C65 H65B 0.9800
C65 H65C 0.9800
C66 C67 1.510(12)
C67 C68 1.391(12)
C67 C72 1.374(12)
C68 H68 0.9500
C68 C69 1.369(12)
C69 C70 1.364(14)
C69 C73 1.529(14)
C70 H70 0.9500
C70 C71 1.386(15)
C71 H71 0.9500
C71 C72 1.381(13)
C72 H72 0.9500
C73 H73A 0.9800
C73 H73B 0.9800
C73 H73C 0.9800
C74 C75 1.509(12)
C75 C76 1.375(13)
C75 C80 1.387(12)
C76 H76 0.9500
C76 C77 1.386(13)
C77 C78 1.364(13)
C77 C81 1.478(14)
C78 H78 0.9500
C78 C79 1.397(14)
C79 H79 0.9500
C79 C80 1.397(13)
C80 H80 0.9500
C81 H81A 0.9800
C81 H81B 0.9800
C81 H81C 0.9800
C82 C83 1.495(15)
C83 C84 1.402(17)
C83 C88 1.378(17)
C84 H84 0.9500
C84 C85 1.394(17)
C85 H85 0.9500
C85 C86 1.361(17)
C86 H86 0.9500
C86 C87 1.381(18)
C87 C88 1.438(17)
C87 C89 1.504(17)
C88 H88 0.9500
C89 H89A 0.9800
C89 H89B 0.9800
C89 H89C 0.9800
C90 C91 1.510(12)
C91 C92 1.390(13)
C91 C96 1.369(12)
C92 H92 0.9500
C92 C93 1.409(17)
C93 C94 1.40(2)
C93 C97 1.57(2)
C94 H94 0.9500
C94 C95 1.32(2)
C95 H95 0.9500
C95 C96 1.433(19)
C96 H96 0.9500
C97 H97A 0.9800
C97 H97B 0.9800
C97 H97C 0.9800
C98 C99 1.518(13)
C99 C100 1.385(12)
C99 C104 1.399(14)
C100 H100 0.9500
C100 C101 1.366(14)
C101 C102 1.380(16)
C101 C105 1.530(14)
C102 H102 0.9500
C102 C103 1.399(14)
C103 H103 0.9500
C103 C104 1.370(14)
C104 H104 0.9500
C105 H10C 0.9800
C105 H10D 0.9800
C105 H10E 0.9800
C106 C107 1.493(12)
C107 C108 1.404(12)
C107 C112 1.398(13)
C108 H108 0.9500
C108 C109 1.373(13)
C109 C110 1.386(14)
C109 C113 1.519(13)
C110 H110 0.9500
C110 C111 1.374(13)
C111 H111 0.9500
C111 C112 1.386(12)
C112 H112 0.9500
C113 H11C 0.9800
C113 H11D 0.9800
C113 H11E 0.9800
C114 C115_a 1.505(13)
C114 C175_b 1.587(12)
C115_a C116_a 1.3900
C115_a C120_a 1.3900
C116_a H116_a 0.9500
C116_a C117_a 1.3900
C117_a C118_a 1.3900
C117_a C121_a 1.492(18)
C118_a H118_a 0.9500
C118_a C119_a 1.3900
C119_a H119_a 0.9500
C119_a C120_a 1.3900
C120_a H120_a 0.9500
C175_b C176_b 1.3900
C175_b C180_b 1.3900
C176_b H176_b 0.9500
C176_b C177_b 1.3900
C177_b C178_b 1.3900
C177_b C181_b 1.511(18)
C178_b H178_b 0.9500
C178_b C179_b 1.3900
C179_b H179_b 0.9500
C179_b C180_b 1.3900
C180_b H180_b 0.9500
C121_a H12C_a 0.9800
C121_a H12D_a 0.9800
C121_a H12E_a 0.9800
C181_b H18C_b 0.9800
C181_b H18D_b 0.9800
C181_b H18E_b 0.9800
C122 C123 1.505(13)
C123 C124 1.420(13)
C123 C128 1.372(12)
C124 H124 0.9500
C124 C125 1.393(14)
C125 C126 1.409(14)
C125 C129 1.399(16)
C126 H126 0.9500
C126 C127 1.364(15)
C127 H127 0.9500
C127 C128 1.383(14)
C128 H128 0.9500
C129 H12F 0.9800
C129 H12G 0.9800
C129 H12H 0.9800
N0AA C130 1.109(11)
C130 C131 1.442(13)
C131 H13C 0.9800
C131 H13D 0.9800
C131 H13E 0.9800

loop_
_geom_hbond_atom_site_label_D
_geom_hbond_atom_site_label_H
_geom_hbond_atom_site_label_A
_geom_hbond_distance_DH
_geom_hbond_distance_HA
_geom_hbond_distance_DA
_geom_hbond_angle_DHA
O1 H1 O15 0.86(4) 2.10(7) 2.678(8) 124(7)
O2 H2 O25 0.84(4) 2.27(9) 2.659(8) 109(7)
O3 H3 O27 0.84(4) 2.08(8) 2.642(8) 124(8)
O4 H4 O19 0.85(4) 2.23(8) 2.668(8) 112(7)

loop_
_geom_torsion_atom_site_label_1
_geom_torsion_atom_site_label_2
_geom_torsion_atom_site_label_3
_geom_torsion_atom_site_label_4
_geom_torsion
Dy1 O5 C1 C0AA -165.9(6)
Dy1 O12 C28 C27 -168.2(5)
Dy1 O14 C33 O13 -25.1(16)
Dy1 O14 C33 C34 154.2(7)
Dy1 O15 C41 O16 73.2(11)
Dy1 O15 C41 C42 -106.2(8)
Dy1 O19 C58 O20 68.5(12)
Dy1 O19 C58 C59 -111.2(9)
Dy1 O35 C122 O36 -28.2(12)
Dy1 O35 C122 C123 152.9(6)
Dy2 O6 C4 C3 -154.1(5)
Dy2 O7 C9 C10 -169.9(5)
Dy2 O18 C50 O17 35.0(13)
Dy2 O18 C50 C51 -145.7(6)
Dy2 O20 C58 O19 -60.4(13)
Dy2 O20 C58 C59 119.4(10)
Dy2 O21 C66 O22 1.6(14)
Dy2 O21 C66 C67 178.7(5)
Dy2 O28 C90 O27 9(2)
Dy2 O28 C90 C91 -170.7(10)
Dy3 O8 C12 C11 -166.5(6)
Dy3 O9 C17 C18 -168.9(6)
Dy3 O24 C74 O23 -26.9(14)
Dy3 O24 C74 C75 155.4(6)
Dy3 O25 C82 O26 2.6(17)
Dy3 O25 C82 C83 -177.2(8)
Dy3 O27 C90 O28 2.8(14)
Dy3 O27 C90 C91 -177.7(5)
Dy3 O29 C98 O30 -8.7(16)
Dy3 O29 C98 C99 171.2(6)
Dy4 O10 C20 C19 -168.4(6)
Dy4 O11 C25 C26 -159.6(6)
Dy4 O16 C41 O15 -58.9(12)
Dy4 O16 C41 C42 120.5(7)
Dy4 O26 C82 O25 5(2)
Dy4 O26 C82 C83 -175.2(13)
Dy4 O32 C106 O31 -8.7(14)
Dy4 O32 C106 C107 167.9(5)
Dy4 O33 C114 O34 16.1(16)
Dy4 O33 C114 C115_a -169.7(7)
Dy4 O33 C114 C175_b -159.1(9)
Fe1 O5 C1 C0AA 37.2(8)
Fe1 O6 C4 C3 10.5(9)
Fe1 O17 C50 O18 -32.2(12)
Fe1 O17 C50 C51 148.4(6)
Fe1 O36 C122 O35 26.8(12)
Fe1 O36 C122 C123 -154.4(6)
Fe2 O7 C9 C10 37.3(9)
Fe2 O8 C12 C11 45.3(10)
Fe2 O22 C66 O21 -1.3(12)
Fe2 O22 C66 C67 -178.4(5)
Fe2 O23 C74 O24 14.4(13)
Fe2 O23 C74 C75 -167.9(5)
Fe3 O9 C17 C18 42.6(11)
Fe3 O10 C20 C19 32.7(10)
Fe3 O30 C98 O29 0.0(15)
Fe3 O30 C98 C99 -179.9(6)
Fe3 O31 C106 O32 6.2(13)
Fe3 O31 C106 C107 -170.5(5)
Fe4 O11 C25 C26 20.7(10)
Fe4 O12 C28 C27 42.2(7)
Fe4 O13 C33 O14 16.1(14)
Fe4 O13 C33 C34 -163.2(6)
Fe4 O34 C114 O33 -7.0(15)
Fe4 O34 C114 C115_a 179.5(8)
Fe4 O34 C114 C175_b 169.1(7)
O5 C1 C0AA N1 -50.8(9)
O7 C9 C10 N2 -48.2(10)
O9 C17 C18 N3 -49.5(12)
O11 C25 C26 N4 -43.5(10)
O13 C33 C34 C35 1.9(14)
O13 C33 C34 C39 -177.3(9)
O14 C33 C34 C35 -177.5(9)
O14 C33 C34 C39 3.3(15)
O15 C41 C42 C43 -178.8(8)
O15 C41 C42 C47 6.5(11)
O16 C41 C42 C43 1.8(11)
O16 C41 C42 C47 -172.9(7)
O17 C50 C51 C52 -2.6(12)
O17 C50 C51 C56 -179.8(8)
O18 C50 C51 C52 177.9(8)
O18 C50 C51 C56 0.8(12)
O19 C58 C59 C60 2.6(17)
O19 C58 C59 C64 -177.8(11)
O20 C58 C59 C60 -177.1(11)
O20 C58 C59 C64 2.5(17)
O21 C66 C67 C68 173.7(8)
O21 C66 C67 C72 -6.1(12)
O22 C66 C67 C68 -8.9(12)
O22 C66 C67 C72 171.2(8)
O23 C74 C75 C76 21.7(12)
O23 C74 C75 C80 -159.9(9)
O24 C74 C75 C76 -160.4(9)
O24 C74 C75 C80 18.1(13)
O25 C82 C83 C84 -6(2)
O25 C82 C83 C88 179.5(12)
O26 C82 C83 C84 174.3(13)
O26 C82 C83 C88 -0.3(19)
O27 C90 C91 C92 -176.8(8)
O27 C90 C91 C96 -1.7(12)
O28 C90 C91 C92 2.8(11)
O28 C90 C91 C96 177.9(8)
O29 C98 C99 C100 164.8(9)
O29 C98 C99 C104 -19.1(14)
O30 C98 C99 C100 -15.3(13)
O30 C98 C99 C104 160.8(9)
O31 C106 C107 C108 2.6(12)
O31 C106 C107 C112 -177.7(8)
O32 C106 C107 C108 -174.3(8)
O32 C106 C107 C112 5.4(12)
O33 C114 C115_a C116_a -23.6(14)
O33 C114 C115_a C120_a 158.6(8)
O33 C114 C175_b C176_b -26.1(14)
O33 C114 C175_b C180_b 155.5(10)
O34 C114 C115_a C116_a 150.7(10)
O34 C114 C115_a C120_a -27.0(14)
O34 C114 C175_b C176_b 158.0(8)
O34 C114 C175_b C180_b -20.4(13)
O35 C122 C123 C124 -178.5(8)
O35 C122 C123 C128 -1.3(12)
O36 C122 C123 C124 2.6(12)
O36 C122 C123 C128 179.8(8)
C1 C0AA N1 Fe1 38.0(8)
C1 C0AA N1 C3 149.3(7)
C1 C0AA N1 C5 -84.6(8)
C4 C3 N1 Fe1 42.9(8)
C4 C3 N1 C0AA -68.3(8)
C4 C3 N1 C5 164.8(7)
C5 C1AA C7 C8 -172.7(8)
C1AA C5 N1 Fe1 175.6(6)
C1AA C5 N1 C0AA -67.3(10)
C1AA C5 N1 C3 59.4(9)
C9 C10 N2 Fe2 35.6(8)
C9 C10 N2 C11 -75.9(9)
C9 C10 N2 C13 167.9(8)
C12 C11 N2 Fe2 29.3(10)
C12 C11 N2 C10 140.3(9)
C12 C11 N2 C13 -99.7(10)
C13 C14 C15 C16 177.0(11)
C14 C13 N2 Fe2 49.9(11)
C14 C13 N2 C10 -73.8(11)
C14 C13 N2 C11 169.3(9)
C17 C18 N3 Fe3 32.8(10)
C17 C18 N3 C19 144.0(9)
C17 C18 N3 C21 -94.7(10)
C20 C19 N3 Fe3 39.3(10)
C20 C19 N3 C18 -71.9(10)
C20 C19 N3 C21 168.4(9)
C21 C22 C23 C24 -178.9(10)
C22 C21 N3 Fe3 54.8(11)
C22 C21 N3 C18 173.5(9)
C22 C21 N3 C19 -66.1(12)
C25 C26 N4 Fe4 42.4(8)
C25 C26 N4 C27 -66.0(9)
C25 C26 N4 C29 170.4(8)
C28 C27 N4 Fe4 37.6(8)
C28 C27 N4 C26 146.9(7)
C28 C27 N4 C29 -88.9(9)
C29 C30 C31 C32 168.9(9)
C30 C29 N4 Fe4 54.8(10)
C30 C29 N4 C26 -64.3(11)
C30 C29 N4 C27 171.4(8)
C33 C34 C35 C36 179.7(9)
C33 C34 C39 C38 178.4(10)
C34 C35 C36 C37 1.7(16)
C34 C35 C36 C40 -177.3(10)
C35 C34 C39 C38 -0.9(16)
C35 C36 C37 C38 -0.5(16)
C36 C37 C38 C39 -1.3(18)
C37 C38 C39 C34 2.0(18)
C39 C34 C35 C36 -1.0(16)
C40 C36 C37 C38 178.5(11)
C41 C42 C43 C44 -173.9(9)
C41 C42 C47 C46 173.4(8)
C42 C43 C44 C45 0.1(17)
C43 C42 C47 C46 -1.2(13)
C43 C44 C45 C46 0(2)
C44 C45 C46 C47 0.0(18)
C44 C45 C46 C48 177.1(13)
C45 C46 C47 C42 0.8(15)
C47 C42 C43 C44 0.8(14)
C48 C46 C47 C42 -176.4(10)
C50 C51 C52 C53 -177.6(9)
C50 C51 C56 C55 178.4(8)
C51 C52 C53 C54 -1.8(15)
C52 C51 C56 C55 1.3(13)
C52 C53 C54 C55 3.3(16)
C53 C54 C55 C56 -2.4(15)
C53 C54 C55 C57 177.5(10)
C54 C55 C56 C51 0.1(14)
C56 C51 C52 C53 -0.5(14)
C57 C55 C56 C51 -179.8(9)
C58 C59 C60 C61 178.9(12)
C58 C59 C64 C63 180.0(11)
C59 C60 C61 C62 0(2)
C59 C60 C61 C65 -175.6(13)
C60 C59 C64 C63 0(2)
C60 C61 C62 C63 1(2)
C61 C62 C63 C64 -2(2)
C62 C63 C64 C59 2(2)
C64 C59 C60 C61 -1(2)
C65 C61 C62 C63 177.3(13)
C66 C67 C68 C69 179.1(8)
C66 C67 C72 C71 -176.6(9)
C67 C68 C69 C70 -2.1(14)
C67 C68 C69 C73 178.8(8)
C68 C67 C72 C71 3.6(15)
C68 C69 C70 C71 2.6(17)
C69 C70 C71 C72 -0.1(18)
C70 C71 C72 C67 -3.1(17)
C72 C67 C68 C69 -1.0(13)
C73 C69 C70 C71 -178.2(10)
C74 C75 C76 C77 177.4(8)
C74 C75 C80 C79 -179.9(9)
C75 C76 C77 C78 2.2(14)
C75 C76 C77 C81 -173.5(10)
C76 C75 C80 C79 -1.4(14)
C76 C77 C78 C79 -0.9(15)
C77 C78 C79 C80 -1.5(16)
C78 C79 C80 C75 2.7(16)
C80 C75 C76 C77 -1.1(14)
C81 C77 C78 C79 174.8(11)
C82 C83 C84 C85 -177.5(13)
C82 C83 C88 C87 170.8(13)
C83 C84 C85 C86 5(2)
C84 C83 C88 C87 -4(2)
C84 C85 C86 C87 0(2)
C85 C86 C87 C88 -7(2)
C85 C86 C87 C89 177.4(15)
C86 C87 C88 C83 8(2)
C88 C83 C84 C85 -3(2)
C89 C87 C88 C83 -175.4(14)
C90 C91 C92 C93 175.5(10)
C90 C91 C96 C95 -177.8(9)
C91 C92 C93 C94 3.9(18)
C91 C92 C93 C97 -177.6(12)
C92 C91 C96 C95 -2.9(14)
C92 C93 C94 C95 -6(2)
C93 C94 C95 C96 4(2)
C94 C95 C96 C91 1.0(19)
C96 C91 C92 C93 0.3(15)
C97 C93 C94 C95 175.7(16)
C98 C99 C100 C101 177.5(10)
C98 C99 C104 C103 -175.9(9)
C99 C100 C101 C102 -1.3(16)
C99 C100 C101 C105 177.1(10)
C100 C99 C104 C103 0.3(16)
C100 C101 C102 C103 -0.4(16)
C101 C102 C103 C104 2.0(17)
C102 C103 C104 C99 -2.0(17)
C104 C99 C100 C101 1.3(16)
C105 C101 C102 C103 -178.8(10)
C106 C107 C108 C109 178.6(8)
C106 C107 C112 C111 -180.0(8)
C107 C108 C109 C110 1.5(14)
C107 C108 C109 C113 179.8(8)
C108 C107 C112 C111 -0.3(13)
C108 C109 C110 C111 -0.6(14)
C109 C110 C111 C112 -0.8(15)
C110 C111 C112 C107 1.3(14)
C112 C107 C108 C109 -1.1(13)
C113 C109 C110 C111 -178.8(9)
C114 C115_a C116_a C117_a -177.6(13)
C114 C115_a C120_a C119_a 177.9(12)
C114 C175_b C176_b C177_b -178.5(11)
C114 C175_b C180_b C179_b 178.3(13)
C115_a C114 C175_b C176_b 3(2)
C115_a C114 C175_b C180_b -175(3)
C115_a C116_a C117_a C118_a 0.0
C115_a C116_a C117_a C121_a 154(2)
C116_a C115_a C120_a C119_a 0.0
C116_a C117_a C118_a C119_a 0.0
C117_a C118_a C119_a C120_a 0.0
C118_a C119_a C120_a C115_a 0.0
C120_a C115_a C116_a C117_a 0.0
C175_b C114 C115_a C116_a 180(100)
C175_b C114 C115_a C120_a 2(2)
C175_b C176_b C177_b C178_b 0.0
C175_b C176_b C177_b C181_b -177(2)
C176_b C175_b C180_b C179_b 0.0
C176_b C177_b C178_b C179_b 0.0
C177_b C178_b C179_b C180_b 0.0
C178_b C179_b C180_b C175_b 0.0
C180_b C175_b C176_b C177_b 0.0
C121_a C117_a C118_a C119_a -158.3(19)
C181_b C177_b C178_b C179_b 177(2)
C122 C123 C124 C125 177.3(8)
C122 C123 C128 C127 -176.9(8)
C123 C124 C125 C126 -0.8(15)
C123 C124 C125 C129 -176.9(12)
C124 C123 C128 C127 0.3(14)
C124 C125 C126 C127 1.4(16)
C125 C126 C127 C128 -1.1(17)
C126 C127 C128 C123 0.2(16)
C128 C123 C124 C125 0.0(14)
C129 C125 C126 C127 177.4(12)
N1 C3 C4 O6 -37.5(9)
N1 C5 C1AA C7 166.7(7)
N2 C11 C12 O8 -48.5(12)
N2 C13 C14 C15 174.9(9)
N3 C19 C20 O10 -47.8(11)
N3 C21 C22 C23 -170.4(9)
N4 C27 C28 O12 -53.9(9)
N4 C29 C30 C31 -179.5(8)
